data_4126151
loop_
_publ_author_name
'Jin, Fei'
'Yang, Shangfeng'
'Kemnitz, Erhard'
'Troyanov, Sergey I.'

_publ_section_title
;
 Skeletal Transformation of a Classical Fullerene C88 into a Nonclassical
 Fullerene Chloride C84Cl30 Bearing Quaternary Sequentially Fused
 Pentagons.
;
_journal_issue 13
_journal_name_full 'Journal of the American Chemical Society'
_journal_page_first 4651
_journal_page_last 4654
_journal_paper_doi 10.1021/jacs.7b01490
_journal_volume 139
_journal_year 2017
_chemical_formula_sum 'C84 Cl32.12 O1.07 V0.71'
_chemical_formula_weight 2200.92
_space_group_crystal_system triclinic
_space_group_IT_number 2
_space_group_name_Hall '-P 1'
_space_group_name_H-M_alt 'P -1'
_symmetry_space_group_name_Hall '-P 1'
_symmetry_space_group_name_H-M 'P -1'
_atom_sites_solution_secondary difmap
_audit_creation_method SHELXL-2014/7
_cell_angle_alpha 85.767(5)
_cell_angle_beta 80.923(7)
_cell_angle_gamma 84.766(9)
_cell_formula_units_Z 4
_cell_length_a 17.2709(8)
_cell_length_b 19.3481(6)
_cell_length_c 22.4940(10)
_cell_measurement_reflns_used 50000
_cell_measurement_temperature 100(2)
_cell_measurement_theta_max 34
_cell_measurement_theta_min 5
_cell_volume 7378.0(6)
_computing_cell_refinement XDS
_computing_data_collection XDS
_computing_data_reduction XDS
_computing_structure_refinement 'SHELXL-2014/7 (Sheldrick, 2014)'
_computing_structure_solution SHELXS
_diffrn_ambient_temperature 100(2)
_diffrn_measured_fraction_theta_full 0.897
_diffrn_measured_fraction_theta_max 0.796
_diffrn_measurement_device_type MAR225
_diffrn_measurement_method CCD
_diffrn_radiation_type synchrotron
_diffrn_radiation_wavelength 0.895
_diffrn_reflns_av_R_equivalents 0.0338
_diffrn_reflns_av_unetI/netI 0.0288
_diffrn_reflns_Laue_measured_fraction_full 0.897
_diffrn_reflns_Laue_measured_fraction_max 0.796
_diffrn_reflns_limit_h_max 21
_diffrn_reflns_limit_h_min -21
_diffrn_reflns_limit_k_max 21
_diffrn_reflns_limit_k_min -21
_diffrn_reflns_limit_l_max 28
_diffrn_reflns_limit_l_min -28
_diffrn_reflns_number 111665
_diffrn_reflns_point_group_measured_fraction_full 0.897
_diffrn_reflns_point_group_measured_fraction_max 0.796
_diffrn_reflns_theta_full 32.450
_diffrn_reflns_theta_max 36.631
_diffrn_reflns_theta_min 1.711
_diffrn_source 'BL 14.3 PSF, BESSY, Berlin, Germany'
_exptl_absorpt_coefficient_mu 2.522
_exptl_absorpt_correction_type none
_exptl_crystal_colour red
_exptl_crystal_density_diffrn 1.981
_exptl_crystal_description needle
_exptl_crystal_F_000 4300
_exptl_crystal_size_max 0.060
_exptl_crystal_size_mid 0.020
_exptl_crystal_size_min 0.020
_refine_diff_density_max 1.366
_refine_diff_density_min -0.902
_refine_diff_density_rms 0.128
_refine_ls_extinction_coef 0.00250(8)
_refine_ls_extinction_expression Fc^*^=kFc[1+0.001xFc^2^\l^3^/sin(2\q)]^-1/4^
_refine_ls_extinction_method 'SHELXL-2014/7 (Sheldrick 2014'
_refine_ls_goodness_of_fit_ref 0.999
_refine_ls_hydrogen_treatment undef
_refine_ls_matrix_type full
_refine_ls_number_parameters 2254
_refine_ls_number_reflns 29140
_refine_ls_number_restraints 42
_refine_ls_restrained_S_all 0.999
_refine_ls_R_factor_all 0.0717
_refine_ls_R_factor_gt 0.0618
_refine_ls_shift/su_max 0.002
_refine_ls_shift/su_mean 0.000
_refine_ls_structure_factor_coef Fsqd
_refine_ls_weighting_details 'w=1/[\s^2^(Fo^2^)+(0.0400P)^2^+67.0000P] where P=(Fo^2^+2Fc^2^)/3'
_refine_ls_weighting_scheme calc
_refine_ls_wR_factor_gt 0.1446
_refine_ls_wR_factor_ref 0.1494
_reflns_Friedel_coverage 0.000
_reflns_number_gt 25196
_reflns_number_total 29140
_reflns_threshold_expression 'I > 2\s(I)'
_cod_data_source_file ja7b01490_si_002.cif
_cod_data_source_block fr921vsb13a
_cod_database_code 4126151
_shelx_shelxl_version_number 2014/7
_shelx_space_group_comment
;
The symmetry employed for this shelxl refinement is uniquely defined
by the following loop, which should always be used as a source of
symmetry information in preference to the above space-group names.
They are only intended as comments.
;
_shelx_estimated_absorpt_t_min 0.925
_shelx_estimated_absorpt_t_max 0.974

loop_
_space_group_symop_operation_xyz
'x, y, z'
'-x, -y, -z'

loop_
_atom_site_label
_atom_site_type_symbol
_atom_site_fract_x
_atom_site_fract_y
_atom_site_fract_z
_atom_site_U_iso_or_equiv
_atom_site_adp_type
_atom_site_occupancy
_atom_site_site_symmetry_order
_atom_site_calc_flag
_atom_site_refinement_flags_adp
_atom_site_refinement_flags_occupancy
Cl1 Cl 0.33323(7) 0.50966(7) 0.00812(5) 0.0229(2) Uani 1 1 d . .
Cl2 Cl 0.41549(7) 0.63347(7) 0.02741(5) 0.0234(3) Uani 1 1 d . .
Cl3 Cl 0.49167(7) 0.47620(7) 0.07692(5) 0.0229(2) Uani 1 1 d . .
Cl4 Cl 0.54478(7) 0.63204(7) 0.10293(5) 0.0255(3) Uani 1 1 d . .
Cl5 Cl 0.61454(7) 0.51329(7) 0.17457(6) 0.0292(3) Uani 1 1 d . .
Cl6 Cl 0.36925(8) 0.38622(7) 0.45872(5) 0.0282(3) Uani 1 1 d . .
Cl7 Cl 0.28833(7) 0.28164(7) 0.39636(5) 0.0254(3) Uani 1 1 d . .
Cl8 Cl -0.02239(7) 0.47251(7) 0.08253(5) 0.0269(3) Uani 1 1 d . .
Cl9 Cl 0.03587(7) 0.62569(7) 0.03010(5) 0.0276(3) Uani 1 1 d . .
Cl10 Cl 0.15904(7) 0.50702(7) 0.00931(5) 0.0252(3) Uani 1 1 d . .
Cl11 Cl 0.22666(7) 0.66538(7) 0.00913(5) 0.0247(3) Uani 1 1 d . .
Cl12 Cl 0.60341(7) 0.66240(7) 0.23747(6) 0.0287(3) Uani 1 1 d . .
Cl13 Cl 0.64171(7) 0.51966(8) 0.30966(6) 0.0317(3) Uani 1 1 d . .
Cl14 Cl 0.56747(8) 0.54468(8) 0.43518(6) 0.0322(3) Uani 1 1 d . .
Cl15 Cl 0.16053(8) 0.36367(7) 0.49959(5) 0.0279(3) Uani 1 1 d . .
Cl16 Cl 0.08822(7) 0.29308(7) 0.40349(5) 0.0245(3) Uani 1 1 d . .
Cl17 Cl -0.02448(8) 0.42292(7) 0.46117(5) 0.0284(3) Uani 1 1 d . .
Cl18 Cl -0.05890(7) 0.34522(7) 0.34845(5) 0.0282(3) Uani 1 1 d . .
Cl19 Cl -0.16512(7) 0.48324(8) 0.37136(6) 0.0328(3) Uani 1 1 d . .
Cl20 Cl -0.14175(7) 0.42134(8) 0.23398(6) 0.0312(3) Uani 1 1 d . .
Cl21 Cl -0.20056(7) 0.58043(8) 0.24241(6) 0.0338(3) Uani 1 1 d . .
Cl22 Cl -0.12511(7) 0.61030(8) 0.11601(6) 0.0320(3) Uani 1 1 d . .
Cl23 Cl 0.53464(8) 0.70393(8) 0.40020(6) 0.0316(3) Uani 1 1 d . .
Cl24 Cl 0.40826(9) 0.63587(8) 0.51372(5) 0.0327(3) Uani 1 1 d . .
Cl25 Cl 0.35532(8) 0.77585(7) 0.44797(5) 0.0293(3) Uani 1 1 d . .
Cl26 Cl 0.21137(8) 0.69101(7) 0.51890(5) 0.0297(3) Uani 1 1 d . .
Cl27 Cl -0.07760(7) 0.73293(7) 0.34600(6) 0.0298(3) Uani 1 1 d . .
Cl28 Cl 0.04758(7) 0.84012(7) 0.33287(5) 0.0262(3) Uani 1 1 d . .
Cl29 Cl 0.18806(8) 0.82597(7) 0.42716(5) 0.0261(3) Uani 1 1 d . .
Cl30 Cl 0.03494(8) 0.75138(7) 0.46518(5) 0.0285(3) Uani 1 1 d . .
C1 C 0.3037(3) 0.4725(3) 0.17124(19) 0.0177(9) Uani 1 1 d . .
C2 C 0.3797(3) 0.4878(3) 0.17619(19) 0.0187(9) Uani 1 1 d . .
C3 C 0.4086(3) 0.4696(3) 0.2318(2) 0.0192(10) Uani 1 1 d . .
C4 C 0.3610(3) 0.4344(3) 0.2817(2) 0.0197(10) Uani 1 1 d . .
C5 C 0.2873(3) 0.4133(3) 0.27262(19) 0.0181(9) Uani 1 1 d . .
C6 C 0.2555(3) 0.4355(3) 0.21929(19) 0.0181(9) Uani 1 1 d . .
C7 C 0.1727(3) 0.4338(3) 0.21861(19) 0.0173(9) Uani 1 1 d . .
C8 C 0.1341(3) 0.4689(3) 0.1718(2) 0.0181(9) Uani 1 1 d . .
C9 C 0.1855(3) 0.5022(3) 0.12424(19) 0.0195(10) Uani 1 1 d . .
C10 C 0.2640(3) 0.5033(3) 0.12389(19) 0.0181(9) Uani 1 1 d . .
C11 C 0.2987(3) 0.5540(3) 0.07608(19) 0.0186(9) Uani 1 1 d . .
C12 C 0.3706(3) 0.5849(3) 0.09355(19) 0.0202(10) Uani 1 1 d . .
C13 C 0.4295(3) 0.5327(3) 0.1256(2) 0.0195(10) Uani 1 1 d . .
C14 C 0.4760(3) 0.5848(3) 0.1556(2) 0.0207(10) Uani 1 1 d . .
C15 C 0.5201(3) 0.5529(3) 0.2064(2) 0.0229(10) Uani 1 1 d . .
C16 C 0.4762(3) 0.4982(3) 0.2446(2) 0.0204(10) Uani 1 1 d . .
C17 C 0.4901(3) 0.4975(3) 0.3024(2) 0.0241(11) Uani 1 1 d . .
C18 C 0.4349(3) 0.4779(3) 0.3518(2) 0.0229(10) Uani 1 1 d . .
C19 C 0.3746(3) 0.4390(3) 0.3426(2) 0.0237(11) Uani 1 1 d . .
C20 C 0.3165(3) 0.4204(3) 0.3992(2) 0.0231(10) Uani 1 1 d . .
C21 C 0.2571(3) 0.3710(3) 0.3859(2) 0.0232(11) Uani 1 1 d . .
C22 C 0.2363(3) 0.3866(3) 0.32332(19) 0.0198(10) Uani 1 1 d . .
C23 C 0.1580(3) 0.3880(3) 0.32350(19) 0.0200(10) Uani 1 1 d . .
C24 C 0.1239(3) 0.4112(3) 0.2720(2) 0.0188(9) Uani 1 1 d . .
C25 C 0.0425(3) 0.4260(3) 0.2773(2) 0.0210(10) Uani 1 1 d . .
C26 C 0.0071(3) 0.4591(3) 0.2310(2) 0.0211(10) Uani 1 1 d . .
C27 C 0.0524(3) 0.4826(3) 0.1773(2) 0.0201(10) Uani 1 1 d . .
C28 C 0.0121(3) 0.5277(3) 0.1301(2) 0.0245(11) Uani 1 1 d . .
C29 C 0.0716(3) 0.5823(3) 0.0948(2) 0.0231(10) Uani 1 1 d . .
C30 C 0.1572(3) 0.5523(3) 0.0768(2) 0.0219(10) Uani 1 1 d . .
C31 C 0.2226(3) 0.6054(3) 0.07352(19) 0.0199(10) Uani 1 1 d . .
C32 C 0.2068(3) 0.6473(3) 0.1321(2) 0.0199(10) Uani 1 1 d . .
C33 C 0.2693(3) 0.6616(3) 0.16122(19) 0.0176(9) Uani 1 1 d . .
C34 C 0.3476(3) 0.6335(3) 0.14359(19) 0.0184(9) Uani 1 1 d . .
C35 C 0.4059(3) 0.6335(3) 0.1772(2) 0.0196(10) Uani 1 1 d . .
C36 C 0.3948(3) 0.6628(3) 0.2343(2) 0.0191(10) Uani 1 1 d . .
C37 C 0.4498(3) 0.6485(3) 0.2748(2) 0.0229(10) Uani 1 1 d . .
C38 C 0.5275(3) 0.6050(3) 0.2578(2) 0.0231(10) Uani 1 1 d . .
C39 C 0.5414(3) 0.5517(3) 0.3140(2) 0.0255(11) Uani 1 1 d . .
C40 C 0.5045(3) 0.5708(3) 0.3808(2) 0.0258(11) Uani 1 1 d . .
C41 C 0.4311(3) 0.5297(3) 0.3955(2) 0.0250(11) Uani 1 1 d . .
C42 C 0.3683(3) 0.5675(3) 0.4232(2) 0.0249(11) Uani 1 1 d . .
C43 C 0.2861(3) 0.5542(3) 0.42498(19) 0.0217(10) Uani 1 1 d . .
C44 C 0.2639(3) 0.4858(3) 0.4178(2) 0.0237(11) Uani 1 1 d . .
C45 C 0.1876(3) 0.4716(3) 0.42049(19) 0.0220(10) Uani 1 1 d . .
C46 C 0.1756(3) 0.3961(3) 0.4231(2) 0.0228(10) Uani 1 1 d . .
C47 C 0.1115(3) 0.3812(3) 0.3856(2) 0.0231(10) Uani 1 1 d . .
C48 C 0.0366(3) 0.4361(3) 0.3896(2) 0.0232(11) Uani 1 1 d . .
C49 C -0.0114(3) 0.4248(3) 0.3369(2) 0.0224(10) Uani 1 1 d . .
C50 C -0.0732(3) 0.4845(3) 0.3228(2) 0.0262(11) Uani 1 1 d . .
C51 C -0.0784(3) 0.4802(3) 0.2533(2) 0.0254(11) Uani 1 1 d . .
C52 C -0.0977(3) 0.5552(3) 0.2308(2) 0.0270(11) Uani 1 1 d . .
C53 C -0.0560(3) 0.5785(3) 0.1644(2) 0.0248(11) Uani 1 1 d . .
C54 C -0.0054(3) 0.6327(3) 0.1777(2) 0.0229(10) Uani 1 1 d . .
C55 C 0.0657(3) 0.6339(3) 0.1418(2) 0.0205(10) Uani 1 1 d . .
C56 C 0.1286(3) 0.6622(3) 0.1610(2) 0.0197(10) Uani 1 1 d . .
C57 C 0.1124(3) 0.6944(3) 0.2186(2) 0.0206(10) Uani 1 1 d . .
C58 C 0.1764(3) 0.7153(3) 0.2434(2) 0.0198(10) Uani 1 1 d . .
C59 C 0.2551(3) 0.6954(3) 0.21747(19) 0.0181(9) Uani 1 1 d . .
C60 C 0.3176(3) 0.6958(3) 0.2529(2) 0.0206(10) Uani 1 1 d . .
C61 C 0.2988(3) 0.7158(3) 0.3136(2) 0.0195(10) Uani 1 1 d . .
C62 C 0.3533(3) 0.6995(3) 0.3525(2) 0.0215(10) Uani 1 1 d . .
C63 C 0.4269(3) 0.6681(3) 0.3343(2) 0.0223(10) Uani 1 1 d . .
C64 C 0.4673(3) 0.6448(3) 0.3882(2) 0.0267(11) Uani 1 1 d . .
C65 C 0.3908(3) 0.6375(3) 0.4377(2) 0.0270(11) Uani 1 1 d . .
C66 C 0.3312(3) 0.6976(3) 0.4201(2) 0.0247(11) Uani 1 1 d . .
C67 C 0.2413(3) 0.6834(3) 0.4390(2) 0.0235(11) Uani 1 1 d . .
C68 C 0.2264(3) 0.6089(3) 0.42772(19) 0.0227(10) Uani 1 1 d . .
C69 C 0.1503(3) 0.5937(3) 0.41599(19) 0.0222(10) Uani 1 1 d . .
C70 C 0.1287(3) 0.5250(3) 0.41124(19) 0.0213(10) Uani 1 1 d . .
C71 C 0.0600(3) 0.5113(3) 0.3869(2) 0.0229(11) Uani 1 1 d . .
C72 C 0.0188(3) 0.5668(3) 0.3580(2) 0.0242(11) Uani 1 1 d . .
C73 C -0.0398(3) 0.5550(3) 0.3211(2) 0.0230(10) Uani 1 1 d . .
C74 C -0.0584(3) 0.5950(3) 0.2723(2) 0.0258(11) Uani 1 1 d . .
C75 C -0.0152(3) 0.6491(3) 0.2381(2) 0.0240(11) Uani 1 1 d . .
C76 C 0.0391(3) 0.6867(3) 0.2575(2) 0.0224(10) Uani 1 1 d . .
C77 C 0.0238(3) 0.7012(3) 0.3243(2) 0.0230(10) Uani 1 1 d . .
C78 C 0.0817(3) 0.7515(3) 0.3401(2) 0.0232(10) Uani 1 1 d . .
C79 C 0.1622(3) 0.7388(3) 0.3026(2) 0.0205(10) Uani 1 1 d . .
C80 C 0.2195(3) 0.7367(3) 0.3371(2) 0.0210(10) Uani 1 1 d . .
C81 C 0.1898(3) 0.7401(3) 0.4030(2) 0.0228(10) Uani 1 1 d . .
C82 C 0.1039(3) 0.7225(3) 0.4025(2) 0.0232(11) Uani 1 1 d . .
C83 C 0.0977(3) 0.6478(3) 0.3969(2) 0.0222(11) Uani 1 1 d . .
C84 C 0.0430(3) 0.6354(3) 0.3617(2) 0.0223(10) Uani 1 1 d . .
Cl31 Cl 0.08762(7) 1.12370(7) 0.47159(5) 0.0255(3) Uani 1 1 d . .
Cl32 Cl 0.16986(8) 0.98235(7) 0.48612(5) 0.0267(3) Uani 1 1 d . .
Cl33 Cl 0.28022(8) 1.11871(7) 0.47881(5) 0.0281(3) Uani 1 1 d . .
Cl34 Cl 0.34532(8) 0.95112(7) 0.47624(5) 0.0312(3) Uani 1 1 d . .
Cl35 Cl 0.47044(9) 1.05070(8) 0.44591(6) 0.0358(3) Uani 1 1 d . .
Cl36 Cl 0.55397(8) 1.19358(8) 0.12759(7) 0.0363(3) Uani 1 1 d . .
Cl37 Cl 0.43121(8) 1.32055(8) 0.14903(6) 0.0321(3) Uani 1 1 d . .
Cl38 Cl -0.12312(7) 1.22324(8) 0.27598(6) 0.0293(3) Uani 1 1 d . .
Cl39 Cl -0.12907(8) 1.06432(9) 0.33844(7) 0.0381(3) Uani 1 1 d . .
Cl40 Cl -0.05024(7) 1.15871(7) 0.40510(5) 0.0274(3) Uani 1 1 d . .
Cl41 Cl 0.00306(7) 0.98818(7) 0.42635(5) 0.0264(3) Uani 1 1 d . .
Cl42 Cl 0.51927(8) 0.89566(8) 0.39259(7) 0.0361(3) Uani 1 1 d . .
Cl43 Cl 0.62355(9) 1.02096(9) 0.35131(8) 0.0425(4) Uani 1 1 d . .
Cl44 Cl 0.68533(8) 0.99991(9) 0.22156(8) 0.0429(4) Uani 1 1 d . .
Cl45 Cl 0.42997(8) 1.25484(7) 0.01777(6) 0.0339(3) Uani 1 1 d . .
Cl46 Cl 0.28042(8) 1.34792(7) 0.06455(5) 0.0293(3) Uani 1 1 d . .
Cl47 Cl 0.24564(9) 1.23438(8) -0.02501(5) 0.0338(3) Uani 1 1 d . .
Cl48 Cl 0.10973(8) 1.33070(7) 0.05234(5) 0.0295(3) Uani 1 1 d . .
Cl49 Cl 0.04638(9) 1.21011(8) -0.00768(6) 0.0351(3) Uani 1 1 d . .
Cl50 Cl -0.06761(8) 1.28333(8) 0.11121(6) 0.0317(3) Uani 1 1 d . .
Cl51 Cl -0.10912(9) 1.13617(9) 0.07941(6) 0.0366(3) Uani 1 1 d . .
Cl52 Cl -0.17211(8) 1.10291(8) 0.20854(6) 0.0355(3) Uani 1 1 d . .
Cl53 Cl 0.62198(8) 0.85083(8) 0.23633(7) 0.0385(3) Uani 1 1 d . .
Cl54 Cl 0.63322(8) 0.93306(8) 0.09807(7) 0.0411(4) Uani 1 1 d . .
Cl55 Cl 0.52574(8) 0.80945(8) 0.12926(6) 0.0347(3) Uani 1 1 d . .
Cl56 Cl 0.48054(9) 0.91245(7) 0.01861(6) 0.0348(3) Uani 1 1 d . .
Cl57 Cl 0.08466(9) 0.94808(8) 0.04458(6) 0.0335(3) Uani 1 1 d . .
Cl58 Cl 0.17073(9) 0.81742(7) 0.10080(5) 0.0313(3) Uani 1 1 d . .
Cl59 Cl 0.37194(8) 0.79410(7) 0.08154(5) 0.0308(3) Uani 1 1 d . .
Cl60 Cl 0.28939(9) 0.89482(7) -0.00798(5) 0.0336(3) Uani 1 1 d . .
C1A C 0.2227(3) 1.1508(3) 0.3312(2) 0.0194(10) Uani 1 1 d . .
C2A C 0.2873(3) 1.1198(3) 0.3560(2) 0.0238(11) Uani 1 1 d . .
C3A C 0.3638(3) 1.1263(3) 0.3230(2) 0.0235(10) Uani 1 1 d . .
C4A C 0.3749(3) 1.1658(3) 0.2652(2) 0.0257(11) Uani 1 1 d . .
C5A C 0.3081(3) 1.2022(3) 0.2445(2) 0.0209(10) Uani 1 1 d . .
C6A C 0.2318(3) 1.1916(3) 0.2747(2) 0.0206(10) Uani 1 1 d . .
C7A C 0.1651(3) 1.2102(3) 0.2434(2) 0.0205(10) Uani 1 1 d . .
C8A C 0.0886(3) 1.1868(3) 0.2661(2) 0.0210(10) Uani 1 1 d . .
C9A C 0.0822(3) 1.1495(3) 0.3231(2) 0.0203(10) Uani 1 1 d . .
C10A C 0.1448(3) 1.1326(3) 0.3533(2) 0.0214(10) Uani 1 1 d . .
C11A C 0.1261(3) 1.0798(3) 0.4037(2) 0.0224(10) Uani 1 1 d . .
C12A C 0.1983(3) 1.0333(3) 0.4171(2) 0.0230(10) Uani 1 1 d . .
C13A C 0.2765(3) 1.0703(3) 0.4154(2) 0.0236(10) Uani 1 1 d . .
C14A C 0.3416(3) 1.0062(3) 0.4082(2) 0.0261(11) Uani 1 1 d . .
C15A C 0.4268(3) 1.0243(3) 0.3847(2) 0.0283(11) Uani 1 1 d . .
C16A C 0.4296(3) 1.0835(3) 0.3381(2) 0.0259(11) Uani 1 1 d . .
C17A C 0.4965(3) 1.0761(3) 0.2986(3) 0.0306(12) Uani 1 1 d . .
C18A C 0.5005(3) 1.1014(3) 0.2383(3) 0.0323(13) Uani 1 1 d . .
C19A C 0.4452(3) 1.1529(3) 0.2222(2) 0.0298(12) Uani 1 1 d . .
C20A C 0.4539(3) 1.1759(3) 0.1557(2) 0.0313(13) Uani 1 1 d . .
C21A C 0.3949(3) 1.2390(3) 0.1437(2) 0.0264(11) Uani 1 1 d . .
C22A C 0.3179(3) 1.2338(3) 0.1850(2) 0.0227(10) Uani 1 1 d . .
C23A C 0.2557(3) 1.2479(3) 0.1547(2) 0.0215(10) Uani 1 1 d . .
C24A C 0.1787(3) 1.2367(3) 0.1826(2) 0.0213(10) Uani 1 1 d . .
C25A C 0.1199(3) 1.2375(3) 0.1469(2) 0.0241(11) Uani 1 1 d . .
C26A C 0.0460(3) 1.2156(3) 0.1697(2) 0.0233(10) Uani 1 1 d . .
C27A C 0.0283(3) 1.1899(3) 0.2298(2) 0.0216(10) Uani 1 1 d . .
C28A C -0.0493(3) 1.1568(3) 0.2512(2) 0.0273(11) Uani 1 1 d . .
C29A C -0.0377(3) 1.0943(3) 0.3014(2) 0.0236(11) Uani 1 1 d . .
C30A C 0.0129(3) 1.1096(3) 0.3488(2) 0.0239(11) Uani 1 1 d . .
C31A C 0.0621(3) 1.0436(3) 0.3758(2) 0.0223(10) Uani 1 1 d . .
C32A C 0.1062(3) 0.9998(3) 0.3229(2) 0.0216(10) Uani 1 1 d . .
C33A C 0.1824(3) 0.9703(3) 0.3235(2) 0.0201(10) Uani 1 1 d . .
C34A C 0.2281(3) 0.9846(3) 0.3681(2) 0.0211(10) Uani 1 1 d . .
C35A C 0.3073(3) 0.9689(3) 0.3637(2) 0.0229(10) Uani 1 1 d . .
C36A C 0.3521(3) 0.9362(3) 0.3139(2) 0.0235(10) Uani 1 1 d . .
C37A C 0.4352(3) 0.9359(3) 0.3037(2) 0.0280(11) Uani 1 1 d . .
C38A C 0.4811(3) 0.9658(3) 0.3467(2) 0.0298(12) Uani 1 1 d . .
C39A C 0.5474(3) 1.0103(3) 0.3085(3) 0.0341(13) Uani 1 1 d . .
C40A C 0.5821(3) 0.9913(3) 0.2404(3) 0.0363(14) Uani 1 1 d . .
C41A C 0.5396(3) 1.0454(3) 0.2017(3) 0.0317(13) Uani 1 1 d . .
C42A C 0.5144(3) 1.0173(3) 0.1554(3) 0.0324(13) Uani 1 1 d . .
C43A C 0.4518(3) 1.0469(3) 0.1230(2) 0.0292(12) Uani 1 1 d . .
C44A C 0.4295(3) 1.1196(3) 0.1205(2) 0.0268(11) Uani 1 1 d . .
C45A C 0.3716(3) 1.1484(3) 0.0885(2) 0.0271(12) Uani 1 1 d . .
C46A C 0.3660(3) 1.2263(3) 0.0831(2) 0.0272(12) Uani 1 1 d . .
C47A C 0.2795(3) 1.2569(3) 0.0879(2) 0.0262(11) Uani 1 1 d . .
C48A C 0.2236(3) 1.2177(3) 0.0556(2) 0.0284(12) Uani 1 1 d . .
C49A C 0.1352(3) 1.2434(3) 0.0789(2) 0.0284(12) Uani 1 1 d . .
C50A C 0.0719(3) 1.1971(3) 0.0659(2) 0.0285(12) Uani 1 1 d . .
C51A C -0.0002(3) 1.2092(3) 0.1193(2) 0.0285(12) Uani 1 1 d . .
C52A C -0.0389(3) 1.1406(3) 0.1288(2) 0.0284(12) Uani 1 1 d . .
C53A C -0.0702(3) 1.1169(3) 0.1974(2) 0.0281(11) Uani 1 1 d . .
C54A C -0.0189(3) 1.0516(3) 0.2057(2) 0.0256(11) Uani 1 1 d . .
C55A C 0.0026(3) 1.0395(3) 0.2617(2) 0.0242(11) Uani 1 1 d . .
C56A C 0.0715(3) 0.9969(3) 0.2701(2) 0.0214(10) Uani 1 1 d . .
C57A C 0.1132(3) 0.9623(3) 0.2182(2) 0.0229(10) Uani 1 1 d . .
C58A C 0.1873(3) 0.9261(3) 0.2231(2) 0.0213(10) Uani 1 1 d . .
C59A C 0.2252(3) 0.9335(3) 0.2735(2) 0.0222(10) Uani 1 1 d . .
C60A C 0.3087(3) 0.9166(3) 0.2697(2) 0.0229(10) Uani 1 1 d . .
C61A C 0.3515(3) 0.8944(3) 0.2142(2) 0.0263(11) Uani 1 1 d . .
C62A C 0.4329(3) 0.8959(3) 0.2043(2) 0.0265(11) Uani 1 1 d . .
C63A C 0.4741(3) 0.9146(3) 0.2474(2) 0.0282(12) Uani 1 1 d . .
C64A C 0.5585(3) 0.9247(3) 0.2202(3) 0.0323(13) Uani 1 1 d . .
C65A C 0.5460(3) 0.9413(3) 0.1516(3) 0.0340(13) Uani 1 1 d . .
C66A C 0.4810(3) 0.8953(3) 0.1422(2) 0.0307(12) Uani 1 1 d . .
C67A C 0.4278(3) 0.9249(3) 0.0932(2) 0.0284(12) Uani 1 1 d . .
C68A C 0.4061(3) 1.0035(3) 0.0965(2) 0.0276(12) Uani 1 1 d . .
C69A C 0.3361(3) 1.0341(3) 0.0765(2) 0.0264(11) Uani 1 1 d . .
C70A C 0.3158(3) 1.1079(3) 0.0727(2) 0.0259(11) Uani 1 1 d . .
C71A C 0.2378(3) 1.1375(3) 0.0661(2) 0.0269(12) Uani 1 1 d . .
C72A C 0.1766(3) 1.0932(3) 0.0732(2) 0.0280(12) Uani 1 1 d . .
C73A C 0.0941(3) 1.1205(3) 0.0800(2) 0.0273(11) Uani 1 1 d . .
C74A C 0.0312(3) 1.0890(3) 0.1109(2) 0.0271(11) Uani 1 1 d . .
C75A C 0.0318(3) 1.0301(3) 0.1542(2) 0.0279(12) Uani 1 1 d . .
C76A C 0.0924(3) 0.9801(3) 0.1593(2) 0.0256(11) Uani 1 1 d . .
C77A C 0.1449(3) 0.9618(3) 0.1001(2) 0.0285(12) Uani 1 1 d . .
C78A C 0.2055(3) 0.8982(3) 0.1094(2) 0.0266(11) Uani 1 1 d . .
C79A C 0.2326(3) 0.8994(3) 0.1700(2) 0.0233(10) Uani 1 1 d . .
C80A C 0.3116(3) 0.8865(3) 0.1656(2) 0.0240(11) Uani 1 1 d . .
C81A C 0.3514(3) 0.8826(3) 0.1013(2) 0.0283(12) Uani 1 1 d . .
C82A C 0.2835(3) 0.9161(3) 0.0679(2) 0.0268(11) Uani 1 1 d . .
C83A C 0.2747(3) 0.9935(3) 0.0713(2) 0.0259(11) Uani 1 1 d . .
C84A C 0.1978(3) 1.0202(3) 0.0788(2) 0.0259(11) Uani 1 1 d . .
V1 V 0.6171(5) 0.2701(5) 0.2958(4) 0.059(2) Uani 0.427(2) 1 d . P
V1A V 0.6106(9) 0.2877(11) 0.3172(7) 0.061(5) Uani 0.1422(7) 1 d . P
V1B V 0.6320(18) 0.2608(16) 0.2891(13) 0.076(9) Uani 0.1422(7) 1 d U P
Cl01 Cl 0.4850(4) 0.2829(3) 0.3118(3) 0.0699(17) Uani 0.498(2) 1 d . P
Cl1A Cl 0.4990(10) 0.2580(10) 0.3361(9) 0.095(6) Uani 0.2133(11) 1 d U P
Cl02 Cl 0.7141(3) 0.3162(3) 0.3357(2) 0.0701(12) Uani 0.498(2) 1 d . P
Cl2A Cl 0.6074(9) 0.3482(8) 0.2375(6) 0.107(5) Uani 0.2133(11) 1 d U P
Cl2B Cl 0.6474(12) 0.3525(9) 0.1289(7) 0.077(5) Uani 0.1422(7) 1 d . P
Cl2C Cl 0.4683(11) 0.2192(10) 0.4636(8) 0.075(4) Uani 0.1422(7) 1 d . P
Cl2D Cl 0.6051(12) 0.2171(13) 0.3824(9) 0.099(7) Uani 0.1422(7) 1 d . P
Cl2E Cl 0.7655(17) 0.4173(16) 0.1221(13) 0.092(7) Uiso 0.1066(5) 1 d . P
O1 O 0.6493(6) 0.1993(7) 0.2600(5) 0.113(4) Uani 0.711(4) 1 d U P
V2 V 0.87006(13) 0.86385(15) 0.18587(13) 0.0820(9) Uani 0.711(4) 1 d . P
Cl03 Cl 0.8450(3) 0.9352(3) 0.1087(2) 0.1135(18) Uani 0.711(4) 1 d . P
Cl4B Cl 0.9881(2) 0.8215(3) 0.1653(2) 0.0571(17) Uani 0.3555(18) 1 d U P
O3 O 0.8578(8) 0.9077(6) 0.2472(6) 0.115(4) Uani 0.711(4) 1 d . P
O4 O 0.8188(7) 0.7904(9) 0.1930(8) 0.159(7) Uani 0.711(4) 1 d . P
Cl05 Cl 0.7249(6) 1.2304(7) 0.1295(6) 0.100(4) Uani 0.270(7) 1 d . P
Cl06 Cl -0.2637(6) 1.1608(6) 0.4177(5) 0.091(4) Uani 0.270(7) 1 d . P
Cl07 Cl 0.7376(10) 0.6508(10) 0.3773(8) 0.130(6) Uani 0.246(7) 1 d . P
Cl08 Cl 0.7361(8) 0.7538(10) 0.3028(9) 0.097(6) Uani 0.172(5) 1 d U P
Cl8A Cl 0.7886(13) 0.7694(13) 0.2616(10) 0.044(5) Uiso 0.074(2) 1 d . P
Cl09 Cl 0.7457(14) 0.8705(13) 0.3531(10) 0.156(10) Uani 0.197(5) 1 d U P

loop_
_atom_site_aniso_label
_atom_site_aniso_U_11
_atom_site_aniso_U_22
_atom_site_aniso_U_33
_atom_site_aniso_U_23
_atom_site_aniso_U_13
_atom_site_aniso_U_12
Cl1 0.0307(6) 0.0229(7) 0.0124(5) -0.0023(4) 0.0062(4) -0.0026(4)
Cl2 0.0302(6) 0.0221(7) 0.0141(5) 0.0015(4) 0.0083(4) -0.0045(4)
Cl3 0.0243(5) 0.0220(7) 0.0179(5) -0.0011(4) 0.0093(4) -0.0007(4)
Cl4 0.0245(6) 0.0248(8) 0.0232(5) 0.0023(4) 0.0092(4) -0.0065(4)
Cl5 0.0228(6) 0.0306(8) 0.0315(6) -0.0002(5) 0.0033(5) -0.0018(5)
Cl6 0.0388(7) 0.0278(8) 0.0191(5) 0.0034(4) -0.0081(5) -0.0067(5)
Cl7 0.0357(6) 0.0211(8) 0.0183(5) 0.0023(4) -0.0019(4) -0.0026(5)
Cl8 0.0279(6) 0.0289(8) 0.0256(6) -0.0041(5) -0.0078(5) -0.0031(5)
Cl9 0.0329(6) 0.0281(8) 0.0224(6) 0.0008(5) -0.0089(5) 0.0012(5)
Cl10 0.0332(6) 0.0260(8) 0.0164(5) -0.0032(4) -0.0035(4) -0.0008(5)
Cl11 0.0357(6) 0.0223(7) 0.0138(5) 0.0036(4) 0.0009(4) -0.0015(5)
Cl12 0.0244(6) 0.0281(8) 0.0327(6) 0.0019(5) 0.0003(5) -0.0090(5)
Cl13 0.0227(6) 0.0373(9) 0.0351(7) 0.0012(5) -0.0057(5) -0.0032(5)
Cl14 0.0361(7) 0.0338(9) 0.0294(6) 0.0010(5) -0.0136(5) -0.0054(5)
Cl15 0.0442(7) 0.0257(8) 0.0119(5) 0.0020(4) 0.0037(4) -0.0095(5)
Cl16 0.0334(6) 0.0193(7) 0.0179(5) -0.0002(4) 0.0083(4) -0.0088(5)
Cl17 0.0358(7) 0.0271(8) 0.0175(5) -0.0020(4) 0.0140(5) -0.0086(5)
Cl18 0.0290(6) 0.0269(8) 0.0265(6) -0.0019(5) 0.0076(5) -0.0109(5)
Cl19 0.0237(6) 0.0367(9) 0.0337(7) -0.0038(5) 0.0123(5) -0.0067(5)
Cl20 0.0246(6) 0.0316(9) 0.0373(7) -0.0047(5) -0.0005(5) -0.0081(5)
Cl21 0.0193(6) 0.0372(9) 0.0430(7) -0.0045(6) 0.0014(5) -0.0011(5)
Cl22 0.0258(6) 0.0363(9) 0.0342(7) -0.0017(5) -0.0084(5) 0.0019(5)
Cl23 0.0348(7) 0.0294(9) 0.0333(7) -0.0015(5) -0.0092(5) -0.0107(5)
Cl24 0.0480(8) 0.0335(9) 0.0184(5) -0.0002(5) -0.0083(5) -0.0075(6)
Cl25 0.0399(7) 0.0265(8) 0.0221(6) -0.0042(5) -0.0013(5) -0.0090(5)
Cl26 0.0463(7) 0.0280(8) 0.0128(5) -0.0025(4) 0.0052(5) -0.0075(5)
Cl27 0.0240(6) 0.0289(8) 0.0322(6) -0.0060(5) 0.0101(5) -0.0013(5)
Cl28 0.0294(6) 0.0200(8) 0.0250(6) -0.0019(4) 0.0086(4) -0.0009(5)
Cl29 0.0393(7) 0.0192(8) 0.0180(5) -0.0037(4) 0.0048(4) -0.0069(5)
Cl30 0.0373(7) 0.0241(8) 0.0185(5) -0.0048(4) 0.0155(5) -0.0052(5)
C1 0.020(2) 0.016(3) 0.014(2) -0.0016(16) 0.0042(16) -0.0012(17)
C2 0.022(2) 0.017(3) 0.014(2) -0.0023(16) 0.0054(16) 0.0004(17)
C3 0.019(2) 0.018(3) 0.019(2) -0.0019(17) 0.0006(17) -0.0008(17)
C4 0.027(2) 0.014(3) 0.017(2) -0.0007(17) 0.0007(17) -0.0021(18)
C5 0.025(2) 0.015(3) 0.013(2) -0.0008(16) 0.0029(16) -0.0026(17)
C6 0.023(2) 0.017(3) 0.0127(19) 0.0003(16) 0.0012(16) -0.0007(17)
C7 0.020(2) 0.015(3) 0.015(2) -0.0045(16) 0.0030(16) -0.0027(17)
C8 0.023(2) 0.013(3) 0.018(2) -0.0041(16) 0.0018(17) -0.0044(17)
C9 0.024(2) 0.019(3) 0.015(2) -0.0023(17) 0.0000(17) -0.0009(18)
C10 0.023(2) 0.017(3) 0.0127(19) -0.0025(16) 0.0018(16) -0.0019(17)
C11 0.026(2) 0.015(3) 0.0127(19) -0.0004(16) 0.0045(16) -0.0011(17)
C12 0.022(2) 0.023(3) 0.0118(19) 0.0000(17) 0.0090(16) -0.0037(18)
C13 0.022(2) 0.018(3) 0.015(2) -0.0007(17) 0.0072(16) -0.0027(17)
C14 0.022(2) 0.020(3) 0.018(2) 0.0004(17) 0.0075(17) -0.0047(18)
C15 0.020(2) 0.022(3) 0.024(2) -0.0010(19) 0.0018(18) -0.0010(18)
C16 0.019(2) 0.019(3) 0.022(2) 0.0015(18) -0.0007(17) -0.0008(17)
C17 0.025(2) 0.021(3) 0.026(2) 0.0025(19) -0.0052(19) -0.0025(19)
C18 0.028(2) 0.020(3) 0.021(2) -0.0009(18) -0.0050(18) -0.0017(19)
C19 0.026(2) 0.025(3) 0.019(2) 0.0004(19) -0.0004(18) -0.0040(19)
C20 0.032(3) 0.022(3) 0.014(2) 0.0015(17) -0.0024(18) -0.001(2)
C21 0.031(3) 0.025(3) 0.012(2) 0.0013(17) 0.0037(18) -0.008(2)
C22 0.030(2) 0.016(3) 0.013(2) -0.0009(16) 0.0008(17) -0.0050(18)
C23 0.030(2) 0.014(3) 0.013(2) -0.0026(16) 0.0075(17) -0.0064(18)
C24 0.021(2) 0.016(3) 0.018(2) -0.0019(17) 0.0031(17) -0.0034(17)
C25 0.021(2) 0.019(3) 0.021(2) -0.0035(18) 0.0053(17) -0.0060(18)
C26 0.020(2) 0.018(3) 0.025(2) -0.0060(18) 0.0020(18) -0.0032(18)
C27 0.026(2) 0.014(3) 0.020(2) -0.0043(17) -0.0002(18) -0.0048(18)
C28 0.025(2) 0.026(3) 0.022(2) -0.0038(19) -0.0022(18) -0.0014(19)
C29 0.027(2) 0.023(3) 0.018(2) -0.0003(18) -0.0044(18) 0.0006(19)
C30 0.026(2) 0.025(3) 0.014(2) -0.0006(18) 0.0001(17) -0.0025(19)
C31 0.028(2) 0.016(3) 0.014(2) 0.0001(16) 0.0002(17) -0.0003(18)
C32 0.025(2) 0.018(3) 0.014(2) 0.0006(17) 0.0025(17) -0.0003(18)
C33 0.021(2) 0.017(3) 0.0123(19) -0.0001(16) 0.0035(16) -0.0037(17)
C34 0.026(2) 0.013(3) 0.013(2) 0.0007(16) 0.0074(16) -0.0058(17)
C35 0.022(2) 0.018(3) 0.016(2) 0.0032(17) 0.0054(17) -0.0021(17)
C36 0.023(2) 0.016(3) 0.018(2) 0.0007(17) 0.0021(17) -0.0050(17)
C37 0.024(2) 0.024(3) 0.020(2) 0.0011(18) 0.0004(18) -0.0050(19)
C38 0.021(2) 0.022(3) 0.026(2) 0.0010(19) -0.0012(18) -0.0075(18)
C39 0.027(3) 0.025(3) 0.024(2) 0.0012(19) -0.0019(19) -0.006(2)
C40 0.028(3) 0.025(3) 0.025(2) 0.001(2) -0.0054(19) -0.006(2)
C41 0.030(3) 0.026(3) 0.021(2) 0.0054(19) -0.0065(19) -0.010(2)
C42 0.030(3) 0.029(3) 0.016(2) 0.0028(19) -0.0027(18) -0.007(2)
C43 0.031(3) 0.021(3) 0.012(2) 0.0026(17) 0.0017(17) -0.0062(19)
C44 0.034(3) 0.025(3) 0.011(2) 0.0011(17) 0.0020(18) -0.004(2)
C45 0.033(3) 0.021(3) 0.0090(19) -0.0014(17) 0.0065(17) -0.006(2)
C46 0.031(3) 0.024(3) 0.011(2) 0.0001(17) 0.0050(17) -0.004(2)
C47 0.031(3) 0.020(3) 0.016(2) -0.0003(17) 0.0064(18) -0.0066(19)
C48 0.030(3) 0.021(3) 0.015(2) -0.0015(17) 0.0105(18) -0.0073(19)
C49 0.026(2) 0.018(3) 0.020(2) -0.0027(18) 0.0078(18) -0.0041(18)
C50 0.020(2) 0.031(4) 0.026(2) -0.005(2) 0.0075(18) -0.007(2)
C51 0.021(2) 0.026(3) 0.027(2) -0.005(2) 0.0052(19) -0.0026(19)
C52 0.023(2) 0.028(4) 0.030(3) -0.007(2) 0.0004(19) -0.003(2)
C53 0.023(2) 0.025(3) 0.026(2) -0.003(2) -0.0018(19) -0.0039(19)
C54 0.024(2) 0.018(3) 0.025(2) -0.0005(18) -0.0020(18) 0.0002(18)
C55 0.023(2) 0.019(3) 0.020(2) -0.0003(17) -0.0029(17) -0.0020(18)
C56 0.022(2) 0.019(3) 0.016(2) 0.0023(17) 0.0000(17) -0.0008(18)
C57 0.023(2) 0.020(3) 0.017(2) -0.0002(17) 0.0025(17) -0.0011(18)
C58 0.026(2) 0.016(3) 0.015(2) 0.0015(17) 0.0065(17) -0.0022(18)
C59 0.024(2) 0.014(3) 0.014(2) 0.0006(16) 0.0062(16) -0.0042(17)
C60 0.023(2) 0.021(3) 0.015(2) 0.0034(17) 0.0055(17) -0.0061(18)
C61 0.025(2) 0.017(3) 0.015(2) -0.0016(17) 0.0065(17) -0.0084(18)
C62 0.030(3) 0.021(3) 0.014(2) -0.0012(17) 0.0017(17) -0.0096(19)
C63 0.027(2) 0.022(3) 0.020(2) 0.0019(18) -0.0035(18) -0.0113(19)
C64 0.029(3) 0.030(4) 0.022(2) 0.003(2) -0.0062(19) -0.008(2)
C65 0.039(3) 0.027(4) 0.015(2) 0.0008(19) -0.0019(19) -0.008(2)
C66 0.033(3) 0.024(3) 0.017(2) -0.0003(18) -0.0001(19) -0.006(2)
C67 0.037(3) 0.019(3) 0.013(2) -0.0016(17) 0.0034(18) -0.010(2)
C68 0.036(3) 0.021(3) 0.0100(19) -0.0019(17) 0.0038(17) -0.004(2)
C69 0.031(3) 0.023(3) 0.0103(19) -0.0015(17) 0.0070(17) -0.0058(19)
C70 0.030(2) 0.018(3) 0.013(2) -0.0017(17) 0.0087(17) -0.0042(19)
C71 0.028(2) 0.022(3) 0.015(2) -0.0029(17) 0.0093(17) -0.0023(19)
C72 0.023(2) 0.030(3) 0.017(2) -0.0029(19) 0.0113(17) -0.0069(19)
C73 0.022(2) 0.019(3) 0.025(2) -0.0062(19) 0.0095(18) -0.0027(18)
C74 0.020(2) 0.030(4) 0.026(2) -0.008(2) 0.0039(18) 0.0011(19)
C75 0.022(2) 0.024(3) 0.023(2) -0.0018(19) 0.0037(18) 0.0018(19)
C76 0.023(2) 0.022(3) 0.021(2) -0.0037(18) 0.0032(18) -0.0030(18)
C77 0.027(2) 0.020(3) 0.019(2) -0.0032(18) 0.0075(18) -0.0022(19)
C78 0.026(2) 0.022(3) 0.019(2) -0.0014(18) 0.0077(18) -0.0057(19)
C79 0.026(2) 0.015(3) 0.017(2) 0.0007(17) 0.0089(17) -0.0047(18)
C80 0.027(2) 0.018(3) 0.015(2) -0.0023(17) 0.0073(17) -0.0064(18)
C81 0.035(3) 0.018(3) 0.014(2) -0.0008(17) 0.0041(18) -0.008(2)
C82 0.031(3) 0.021(3) 0.015(2) -0.0044(17) 0.0098(18) -0.0041(19)
C83 0.028(2) 0.021(3) 0.013(2) -0.0008(17) 0.0123(17) -0.0024(19)
C84 0.027(2) 0.018(3) 0.017(2) -0.0038(17) 0.0103(18) -0.0018(19)
Cl31 0.0367(6) 0.0226(8) 0.0142(5) -0.0036(4) 0.0077(4) -0.0047(5)
Cl32 0.0414(7) 0.0215(8) 0.0144(5) 0.0014(4) 0.0054(4) -0.0053(5)
Cl33 0.0422(7) 0.0239(8) 0.0184(5) -0.0024(4) -0.0036(5) -0.0049(5)
Cl34 0.0455(8) 0.0245(8) 0.0225(6) 0.0036(5) -0.0041(5) -0.0026(5)
Cl35 0.0419(8) 0.0324(9) 0.0356(7) 0.0017(6) -0.0143(6) -0.0044(6)
Cl36 0.0303(7) 0.0284(9) 0.0431(8) 0.0016(6) 0.0154(5) -0.0047(5)
Cl37 0.0351(7) 0.0227(8) 0.0339(7) -0.0007(5) 0.0117(5) -0.0080(5)
Cl38 0.0270(6) 0.0282(8) 0.0319(6) -0.0071(5) -0.0005(5) -0.0009(5)
Cl39 0.0348(7) 0.0407(10) 0.0373(7) -0.0076(6) 0.0048(6) -0.0087(6)
Cl40 0.0285(6) 0.0283(8) 0.0222(5) -0.0070(5) 0.0094(4) -0.0048(5)
Cl41 0.0339(6) 0.0258(8) 0.0162(5) -0.0013(4) 0.0109(4) -0.0099(5)
Cl42 0.0388(7) 0.0272(9) 0.0418(7) 0.0041(6) -0.0098(6) 0.0006(5)
Cl43 0.0326(7) 0.0383(10) 0.0584(9) -0.0006(7) -0.0128(6) -0.0034(6)
Cl44 0.0256(7) 0.0343(10) 0.0647(10) -0.0008(7) 0.0046(6) -0.0015(5)
Cl45 0.0456(8) 0.0233(8) 0.0242(6) 0.0029(5) 0.0199(5) -0.0040(5)
Cl46 0.0442(7) 0.0185(8) 0.0208(5) 0.0026(4) 0.0071(5) -0.0018(5)
Cl47 0.0556(8) 0.0266(8) 0.0145(5) 0.0014(4) 0.0070(5) -0.0011(6)
Cl48 0.0445(7) 0.0222(8) 0.0198(5) 0.0014(4) -0.0028(5) 0.0021(5)
Cl49 0.0555(9) 0.0303(9) 0.0199(6) -0.0023(5) -0.0095(5) 0.0020(6)
Cl50 0.0389(7) 0.0289(9) 0.0273(6) -0.0030(5) -0.0080(5) 0.0034(5)
Cl51 0.0424(8) 0.0383(10) 0.0322(7) -0.0067(6) -0.0145(6) -0.0013(6)
Cl52 0.0296(7) 0.0397(10) 0.0386(7) -0.0068(6) -0.0056(5) -0.0068(5)
Cl53 0.0336(7) 0.0256(9) 0.0519(8) 0.0012(6) 0.0019(6) 0.0041(5)
Cl54 0.0338(7) 0.0350(10) 0.0454(8) 0.0010(6) 0.0191(6) -0.0001(6)
Cl55 0.0416(7) 0.0219(8) 0.0333(7) -0.0004(5) 0.0127(5) 0.0038(5)
Cl56 0.0470(8) 0.0238(8) 0.0244(6) -0.0001(5) 0.0211(5) -0.0010(5)
Cl57 0.0523(8) 0.0279(9) 0.0211(6) -0.0042(5) -0.0065(5) -0.0045(6)
Cl58 0.0512(8) 0.0207(8) 0.0212(6) -0.0019(5) -0.0003(5) -0.0079(5)
Cl59 0.0460(7) 0.0185(8) 0.0221(6) -0.0016(4) 0.0126(5) -0.0012(5)
Cl60 0.0582(9) 0.0236(8) 0.0144(5) -0.0028(4) 0.0090(5) -0.0026(6)
C1A 0.027(2) 0.014(3) 0.015(2) -0.0043(17) 0.0048(17) -0.0039(18)
C2A 0.030(3) 0.023(3) 0.016(2) -0.0038(18) 0.0028(18) -0.006(2)
C3A 0.027(3) 0.020(3) 0.022(2) -0.0016(18) 0.0018(19) -0.0054(19)
C4A 0.030(3) 0.021(3) 0.025(2) -0.0036(19) 0.002(2) -0.004(2)
C5A 0.027(2) 0.017(3) 0.017(2) -0.0016(17) 0.0039(17) -0.0060(18)
C6A 0.027(2) 0.018(3) 0.015(2) -0.0045(17) 0.0032(17) -0.0046(18)
C7A 0.028(2) 0.016(3) 0.015(2) -0.0020(17) 0.0058(17) -0.0015(18)
C8A 0.025(2) 0.017(3) 0.018(2) -0.0027(17) 0.0058(17) -0.0022(18)
C9A 0.028(2) 0.016(3) 0.014(2) -0.0051(17) 0.0072(17) -0.0058(18)
C10A 0.029(2) 0.018(3) 0.015(2) -0.0037(17) 0.0067(17) -0.0062(19)
C11A 0.031(3) 0.020(3) 0.013(2) -0.0033(17) 0.0074(17) -0.0031(19)
C12A 0.032(3) 0.021(3) 0.014(2) 0.0004(17) 0.0048(18) -0.006(2)
C13A 0.035(3) 0.017(3) 0.019(2) -0.0014(18) -0.0014(19) -0.007(2)
C14A 0.033(3) 0.020(3) 0.024(2) -0.0005(19) -0.001(2) -0.003(2)
C15A 0.035(3) 0.020(3) 0.030(3) 0.002(2) -0.005(2) -0.004(2)
C16A 0.029(3) 0.021(3) 0.028(3) -0.001(2) -0.005(2) -0.005(2)
C17A 0.029(3) 0.025(4) 0.037(3) -0.002(2) -0.001(2) -0.005(2)
C18A 0.027(3) 0.028(4) 0.038(3) 0.003(2) 0.005(2) -0.002(2)
C19A 0.029(3) 0.026(4) 0.031(3) 0.001(2) 0.006(2) -0.005(2)
C20A 0.029(3) 0.032(4) 0.027(3) 0.004(2) 0.009(2) -0.003(2)
C21A 0.031(3) 0.018(3) 0.025(2) 0.0002(19) 0.008(2) -0.001(2)
C22A 0.028(2) 0.017(3) 0.020(2) -0.0016(18) 0.0091(18) -0.0042(19)
C23A 0.033(3) 0.012(3) 0.015(2) -0.0003(16) 0.0062(18) -0.0007(18)
C24A 0.030(3) 0.015(3) 0.016(2) -0.0022(17) 0.0038(18) -0.0009(18)
C25A 0.037(3) 0.016(3) 0.018(2) -0.0024(17) 0.0025(19) 0.000(2)
C26A 0.030(3) 0.017(3) 0.021(2) -0.0021(18) -0.0007(19) -0.0006(19)
C27A 0.028(2) 0.016(3) 0.020(2) -0.0044(18) 0.0014(18) -0.0012(18)
C28A 0.030(3) 0.028(4) 0.023(2) -0.004(2) 0.000(2) -0.004(2)
C29A 0.025(2) 0.020(3) 0.024(2) -0.0033(19) 0.0043(18) -0.0074(19)
C30A 0.027(2) 0.022(3) 0.019(2) -0.0041(18) 0.0073(18) -0.0047(19)
C31A 0.029(2) 0.018(3) 0.017(2) -0.0021(17) 0.0091(18) -0.0086(19)
C32A 0.030(2) 0.014(3) 0.017(2) -0.0009(17) 0.0084(18) -0.0057(18)
C33A 0.028(2) 0.016(3) 0.015(2) 0.0008(17) 0.0041(17) -0.0058(18)
C34A 0.029(2) 0.018(3) 0.013(2) 0.0026(17) 0.0052(17) -0.0056(18)
C35A 0.034(3) 0.015(3) 0.018(2) 0.0025(17) 0.0012(19) -0.0075(19)
C36A 0.031(3) 0.016(3) 0.022(2) 0.0008(18) 0.0011(19) -0.0023(19)
C37A 0.030(3) 0.022(3) 0.029(3) 0.003(2) 0.001(2) -0.002(2)
C38A 0.031(3) 0.024(4) 0.033(3) 0.001(2) -0.001(2) -0.001(2)
C39A 0.030(3) 0.026(4) 0.045(3) 0.002(2) -0.002(2) -0.003(2)
C40A 0.029(3) 0.032(4) 0.044(3) 0.002(3) 0.004(2) -0.002(2)
C41A 0.025(3) 0.023(4) 0.042(3) 0.005(2) 0.008(2) -0.005(2)
C42A 0.030(3) 0.023(4) 0.038(3) 0.005(2) 0.013(2) -0.005(2)
C43A 0.033(3) 0.022(3) 0.026(3) 0.004(2) 0.013(2) -0.005(2)
C44A 0.033(3) 0.020(3) 0.023(2) 0.0005(19) 0.012(2) -0.006(2)
C45A 0.037(3) 0.020(3) 0.018(2) 0.0001(18) 0.0163(19) -0.002(2)
C46A 0.035(3) 0.021(3) 0.020(2) -0.0011(19) 0.015(2) -0.004(2)
C47A 0.041(3) 0.015(3) 0.018(2) -0.0003(18) 0.007(2) -0.001(2)
C48A 0.044(3) 0.022(3) 0.014(2) 0.0000(18) 0.006(2) 0.000(2)
C49A 0.042(3) 0.024(3) 0.016(2) -0.0015(19) 0.000(2) 0.002(2)
C50A 0.038(3) 0.026(4) 0.021(2) -0.0010(19) -0.004(2) 0.002(2)
C51A 0.038(3) 0.026(4) 0.022(2) -0.003(2) -0.005(2) 0.001(2)
C52A 0.036(3) 0.026(4) 0.025(3) -0.005(2) -0.008(2) -0.003(2)
C53A 0.030(3) 0.028(4) 0.027(3) -0.005(2) -0.003(2) -0.003(2)
C54A 0.032(3) 0.020(3) 0.025(2) -0.0028(19) -0.001(2) -0.005(2)
C55A 0.028(2) 0.025(3) 0.019(2) -0.0024(19) 0.0048(18) -0.007(2)
C56A 0.029(2) 0.013(3) 0.021(2) -0.0024(17) 0.0047(18) -0.0064(18)
C57A 0.029(3) 0.019(3) 0.019(2) -0.0012(18) 0.0040(18) -0.0082(19)
C58A 0.031(3) 0.015(3) 0.016(2) -0.0005(17) 0.0052(18) -0.0042(18)
C59A 0.028(2) 0.021(3) 0.015(2) 0.0011(17) 0.0054(17) -0.0047(19)
C60A 0.031(3) 0.016(3) 0.019(2) 0.0024(18) 0.0059(18) -0.0037(19)
C61A 0.036(3) 0.017(3) 0.021(2) 0.0030(19) 0.008(2) -0.001(2)
C62A 0.033(3) 0.018(3) 0.024(2) 0.0026(19) 0.008(2) -0.001(2)
C63A 0.030(3) 0.019(3) 0.032(3) 0.004(2) 0.005(2) -0.001(2)
C64A 0.031(3) 0.019(4) 0.042(3) 0.002(2) 0.007(2) 0.001(2)
C65A 0.033(3) 0.027(4) 0.035(3) 0.001(2) 0.015(2) -0.002(2)
C66A 0.038(3) 0.019(3) 0.028(3) -0.002(2) 0.017(2) -0.002(2)
C67A 0.035(3) 0.024(3) 0.021(2) -0.0030(19) 0.014(2) -0.001(2)
C68A 0.033(3) 0.026(3) 0.019(2) 0.0019(19) 0.0131(19) -0.005(2)
C69A 0.038(3) 0.022(3) 0.014(2) 0.0006(18) 0.0124(19) -0.004(2)
C70A 0.038(3) 0.020(3) 0.014(2) 0.0008(18) 0.0118(19) -0.004(2)
C71A 0.044(3) 0.020(3) 0.012(2) 0.0010(18) 0.0071(19) -0.001(2)
C72A 0.043(3) 0.024(3) 0.014(2) -0.0008(18) 0.003(2) 0.000(2)
C73A 0.045(3) 0.021(3) 0.016(2) -0.0032(18) -0.004(2) -0.002(2)
C74A 0.037(3) 0.024(3) 0.022(2) -0.0076(19) -0.007(2) 0.001(2)
C75A 0.032(3) 0.031(4) 0.021(2) -0.003(2) -0.003(2) -0.006(2)
C76A 0.034(3) 0.023(3) 0.019(2) -0.0018(19) 0.0006(19) -0.007(2)
C77A 0.039(3) 0.029(4) 0.015(2) -0.0006(19) 0.002(2) -0.003(2)
C78A 0.039(3) 0.023(3) 0.015(2) -0.0001(18) 0.0059(19) -0.002(2)
C79A 0.039(3) 0.012(3) 0.016(2) 0.0010(17) 0.0049(19) -0.0042(19)
C80A 0.039(3) 0.011(3) 0.017(2) -0.0002(17) 0.0092(19) -0.0015(19)
C81A 0.039(3) 0.017(3) 0.023(2) 0.0000(19) 0.014(2) -0.004(2)
C82A 0.045(3) 0.018(3) 0.014(2) -0.0014(18) 0.009(2) -0.005(2)
C83A 0.040(3) 0.022(3) 0.010(2) 0.0023(17) 0.0098(18) -0.002(2)
C84A 0.041(3) 0.023(3) 0.012(2) -0.0011(18) 0.0014(19) -0.002(2)
V1 0.043(3) 0.072(5) 0.064(3) -0.046(3) 0.007(2) 0.001(2)
V1A 0.029(5) 0.094(16) 0.059(9) 0.033(8) -0.014(6) -0.015(7)
V1B 0.076(16) 0.050(13) 0.108(19) 0.023(14) -0.048(13) -0.008(10)
Cl01 0.078(3) 0.045(4) 0.088(4) -0.019(3) -0.015(3) 0.005(2)
Cl1A 0.082(9) 0.080(11) 0.111(11) -0.041(8) 0.050(8) -0.028(8)
Cl02 0.081(3) 0.051(3) 0.080(3) -0.012(2) -0.013(2) -0.008(2)
Cl2A 0.118(10) 0.090(9) 0.090(8) 0.036(7) 0.013(7) 0.034(7)
Cl2B 0.115(14) 0.048(11) 0.064(9) -0.007(7) -0.007(9) 0.010(9)
Cl2C 0.082(11) 0.068(12) 0.068(9) -0.008(8) 0.001(8) 0.004(8)
Cl2D 0.083(12) 0.119(18) 0.091(13) 0.054(12) -0.018(10) -0.022(11)
O1 0.079(6) 0.140(10) 0.119(8) -0.084(7) -0.017(6) 0.050(6)
V2 0.0508(12) 0.082(2) 0.108(2) -0.0322(14) 0.0070(12) 0.0094(11)
Cl03 0.088(3) 0.108(4) 0.124(4) -0.009(3) 0.017(2) 0.044(3)
Cl4B 0.0228(18) 0.043(3) 0.083(3) 0.044(2) 0.027(2) 0.0181(17)
O3 0.148(11) 0.067(9) 0.128(10) -0.022(7) -0.036(8) 0.035(7)
O4 0.080(8) 0.197(17) 0.201(16) 0.036(13) -0.015(9) -0.073(9)
Cl05 0.060(6) 0.116(10) 0.118(9) 0.007(7) -0.010(5) 0.007(5)
Cl06 0.084(7) 0.089(9) 0.099(8) 0.002(6) -0.011(5) -0.014(5)
Cl07 0.123(12) 0.144(16) 0.120(12) -0.011(10) -0.016(9) 0.000(10)
Cl08 0.051(7) 0.110(14) 0.131(14) -0.005(10) -0.023(8) -0.002(7)
Cl09 0.172(18) 0.158(19) 0.141(16) -0.030(13) -0.084(14) 0.084(15)

loop_
_atom_type_symbol
_atom_type_description
_atom_type_scat_dispersion_real
_atom_type_scat_dispersion_imag
_atom_type_scat_source
C C 0.0033 0.0016 'International Tables Vol C Tables 4.2.6.8 and 6.1.1.4'
Cl Cl 0.1484 0.1585 'International Tables Vol C Tables 4.2.6.8 and 6.1.1.4'
V V 0.3270 0.8220 'International Tables Vol C Tables 4.2.6.8 and 6.1.1.4'
O O 0.0106 0.0060 'International Tables Vol C Tables 4.2.6.8 and 6.1.1.4'

loop_
_geom_angle_atom_site_label_1
_geom_angle_atom_site_label_2
_geom_angle_atom_site_label_3
_geom_angle
C2 C1 C10 121.7(4)
C2 C1 C6 121.9(4)
C10 C1 C6 115.4(4)
C1 C2 C3 118.6(4)
C1 C2 C13 121.5(4)
C3 C2 C13 119.4(4)
C16 C3 C2 120.8(4)
C16 C3 C4 116.9(4)
C2 C3 C4 121.0(4)
C5 C4 C19 118.0(4)
C5 C4 C3 118.5(4)
C19 C4 C3 120.8(5)
C6 C5 C4 120.6(4)
C6 C5 C22 118.5(4)
C4 C5 C22 118.6(4)
C5 C6 C7 119.7(4)
C5 C6 C1 118.6(4)
C7 C6 C1 120.4(4)
C24 C7 C8 116.8(4)
C24 C7 C6 119.1(4)
C8 C7 C6 122.4(4)
C27 C8 C7 123.1(4)
C27 C8 C9 121.1(4)
C7 C8 C9 114.5(4)
C10 C9 C8 123.6(4)
C10 C9 C30 111.5(4)
C8 C9 C30 123.6(4)
C9 C10 C1 123.6(4)
C9 C10 C11 111.2(4)
C1 C10 C11 123.7(4)
C10 C11 C12 112.0(4)
C10 C11 C31 97.8(4)
C12 C11 C31 116.4(4)
C10 C11 Cl1 109.1(4)
C12 C11 Cl1 106.6(3)
C31 C11 Cl1 114.7(3)
C34 C12 C11 112.0(4)
C34 C12 C13 97.7(4)
C11 C12 C13 116.4(4)
C34 C12 Cl2 108.6(3)
C11 C12 Cl2 106.8(3)
C13 C12 Cl2 115.0(3)
C2 C13 C12 108.2(4)
C2 C13 C14 109.7(4)
C12 C13 C14 101.6(4)
C2 C13 Cl3 108.9(3)
C12 C13 Cl3 114.8(3)
C14 C13 Cl3 113.3(3)
C35 C14 C15 113.5(4)
C35 C14 C13 96.6(4)
C15 C14 C13 115.9(4)
C35 C14 Cl4 109.0(3)
C15 C14 Cl4 107.1(3)
C13 C14 Cl4 114.4(3)
C16 C15 C14 112.1(4)
C16 C15 C38 99.5(4)
C14 C15 C38 115.2(4)
C16 C15 Cl5 108.0(4)
C14 C15 Cl5 109.6(3)
C38 C15 Cl5 112.0(3)
C17 C16 C3 120.1(4)
C17 C16 C15 110.2(5)
C3 C16 C15 125.8(4)
C16 C17 C18 122.6(5)
C16 C17 C39 114.7(4)
C18 C17 C39 114.9(5)
C19 C18 C17 119.1(5)
C19 C18 C41 127.1(5)
C17 C18 C41 106.8(5)
C18 C19 C4 117.8(4)
C18 C19 C20 115.5(4)
C4 C19 C20 125.0(4)
C44 C20 C19 108.8(4)
C44 C20 C21 102.8(4)
C19 C20 C21 111.7(4)
C44 C20 Cl6 110.7(3)
C19 C20 Cl6 109.9(3)
C21 C20 Cl6 112.6(3)
C22 C21 C20 111.3(4)
C22 C21 C46 98.3(4)
C20 C21 C46 106.1(4)
C22 C21 Cl7 110.1(4)
C20 C21 Cl7 113.8(4)
C46 C21 Cl7 116.2(3)
C23 C22 C5 121.5(4)
C23 C22 C21 111.6(4)
C5 C22 C21 125.3(4)
C22 C23 C24 121.5(4)
C22 C23 C47 113.4(4)
C24 C23 C47 123.2(4)
C25 C24 C23 119.6(4)
C25 C24 C7 119.6(4)
C23 C24 C7 119.4(4)
C26 C25 C24 122.0(4)
C26 C25 C49 112.9(4)
C24 C25 C49 123.3(4)
C25 C26 C27 120.8(4)
C25 C26 C51 110.2(4)
C27 C26 C51 127.3(5)
C8 C27 C26 117.6(4)
C8 C27 C28 122.8(4)
C26 C27 C28 119.4(4)
C27 C28 C53 108.7(4)
C27 C28 C29 109.9(4)
C53 C28 C29 101.8(4)
C27 C28 Cl8 108.7(4)
C53 C28 Cl8 113.5(3)
C29 C28 Cl8 114.0(3)
C55 C29 C30 111.3(4)
C55 C29 C28 99.6(4)
C30 C29 C28 115.3(4)
C55 C29 Cl9 107.9(4)
C30 C29 Cl9 109.7(3)
C28 C29 Cl9 112.5(3)
C9 C30 C29 113.0(4)
C9 C30 C31 97.5(4)
C29 C30 C31 115.9(4)
C9 C30 Cl10 108.8(4)
C29 C30 Cl10 106.3(3)
C31 C30 Cl10 115.3(3)
C32 C31 C11 108.5(4)
C32 C31 C30 109.2(4)
C11 C31 C30 101.1(4)
C32 C31 Cl11 108.9(3)
C11 C31 Cl11 115.2(3)
C30 C31 Cl11 113.6(3)
C33 C32 C56 118.7(4)
C33 C32 C31 120.7(4)
C56 C32 C31 119.9(4)
C32 C33 C34 122.4(4)
C32 C33 C59 121.3(4)
C34 C33 C59 115.5(4)
C35 C34 C33 124.3(4)
C35 C34 C12 110.8(4)
C33 C34 C12 123.3(4)
C34 C35 C36 123.0(4)
C34 C35 C14 112.6(4)
C36 C35 C14 122.8(4)
C37 C36 C35 122.0(4)
C37 C36 C60 121.7(4)
C35 C36 C60 115.2(4)
C63 C37 C36 117.8(4)
C63 C37 C38 119.9(4)
C36 C37 C38 121.9(4)
C37 C38 C39 108.2(4)
C37 C38 C15 110.6(4)
C39 C38 C15 102.0(4)
C37 C38 Cl12 108.4(4)
C39 C38 Cl12 113.2(3)
C15 C38 Cl12 114.3(3)
C17 C39 C40 101.9(4)
C17 C39 C38 98.1(4)
C40 C39 C38 120.1(4)
C17 C39 Cl13 112.5(4)
C40 C39 Cl13 111.5(3)
C38 C39 Cl13 111.5(3)
C64 C40 C41 100.5(4)
C64 C40 C39 116.4(4)
C41 C40 C39 104.2(4)
C64 C40 Cl14 112.1(4)
C41 C40 Cl14 108.4(3)
C39 C40 Cl14 113.7(4)
C42 C41 C18 129.5(5)
C42 C41 C40 112.6(5)
C18 C41 C40 109.3(4)
C41 C42 C43 125.9(5)
C41 C42 C65 110.9(5)
C43 C42 C65 121.2(5)
C68 C43 C44 117.2(5)
C68 C43 C42 121.1(5)
C44 C43 C42 121.3(5)
C45 C44 C43 122.6(5)
C45 C44 C20 108.0(5)
C43 C44 C20 129.0(5)
C44 C45 C70 120.9(5)
C44 C45 C46 114.3(5)
C70 C45 C46 123.9(5)
C45 C46 C47 111.8(4)
C45 C46 C21 97.8(4)
C47 C46 C21 106.6(4)
C45 C46 Cl15 109.2(3)
C47 C46 Cl15 115.3(3)
C21 C46 Cl15 114.9(3)
C23 C47 C46 99.3(4)
C23 C47 C48 109.0(4)
C46 C47 C48 115.6(4)
C23 C47 Cl16 109.9(4)
C46 C47 Cl16 108.0(3)
C48 C47 Cl16 114.0(3)
C71 C48 C49 111.4(4)
C71 C48 C47 111.7(4)
C49 C48 C47 108.8(4)
C71 C48 Cl17 105.9(3)
C49 C48 Cl17 109.6(3)
C47 C48 Cl17 109.4(3)
C25 C49 C50 99.4(4)
C25 C49 C48 109.9(4)
C50 C49 C48 116.2(4)
C25 C49 Cl18 109.8(4)
C50 C49 Cl18 108.1(4)
C48 C49 Cl18 112.5(3)
C73 C50 C49 110.8(4)
C73 C50 C51 100.0(4)
C49 C50 C51 104.8(4)
C73 C50 Cl19 111.0(4)
C49 C50 Cl19 114.5(4)
C51 C50 Cl19 114.6(3)
C26 C51 C52 109.0(4)
C26 C51 C50 98.8(4)
C52 C51 C50 104.7(4)
C26 C51 Cl20 112.1(4)
C52 C51 Cl20 113.4(4)
C50 C51 Cl20 117.5(4)
C74 C52 C51 101.2(4)
C74 C52 C53 104.0(4)
C51 C52 C53 116.5(4)
C74 C52 Cl21 108.6(4)
C51 C52 Cl21 112.8(4)
C53 C52 Cl21 112.4(4)
C54 C53 C28 98.0(4)
C54 C53 C52 101.5(4)
C28 C53 C52 119.4(4)
C54 C53 Cl22 113.5(4)
C28 C53 Cl22 110.8(3)
C52 C53 Cl22 112.4(3)
C55 C54 C75 121.6(5)
C55 C54 C53 114.9(5)
C75 C54 C53 115.1(4)
C54 C55 C56 120.7(5)
C54 C55 C29 109.7(4)
C56 C55 C29 126.3(4)
C55 C56 C32 120.6(5)
C55 C56 C57 116.9(4)
C32 C56 C57 121.3(4)
C58 C57 C76 118.6(4)
C58 C57 C56 118.5(4)
C76 C57 C56 120.4(5)
C57 C58 C79 118.7(4)
C57 C58 C59 120.3(4)
C79 C58 C59 118.7(4)
C58 C59 C60 119.6(4)
C58 C59 C33 119.2(4)
C60 C59 C33 120.0(4)
C61 C60 C36 117.7(4)
C61 C60 C59 118.9(4)
C36 C60 C59 122.0(4)
C62 C61 C80 119.7(4)
C62 C61 C60 119.2(4)
C80 C61 C60 119.4(4)
C63 C62 C61 122.7(4)
C63 C62 C66 112.9(4)
C61 C62 C66 122.7(4)
C62 C63 C37 120.9(4)
C62 C63 C64 110.6(4)
C37 C63 C64 127.0(5)
C63 C64 C40 109.1(4)
C63 C64 C65 98.5(4)
C40 C64 C65 105.2(4)
C63 C64 Cl23 111.9(4)
C40 C64 Cl23 113.3(4)
C65 C64 Cl23 117.7(4)
C42 C65 C66 111.8(4)
C42 C65 C64 99.6(4)
C66 C65 C64 104.7(4)
C42 C65 Cl24 110.8(4)
C66 C65 Cl24 114.3(4)
C64 C65 Cl24 114.7(4)
C62 C66 C65 99.4(4)
C62 C66 C67 110.3(4)
C65 C66 C67 115.1(4)
C62 C66 Cl25 109.9(4)
C65 C66 Cl25 108.3(4)
C67 C66 Cl25 113.1(4)
C68 C67 C66 111.8(4)
C68 C67 C81 112.0(4)
C66 C67 C81 108.2(4)
C68 C67 Cl26 105.1(3)
C66 C67 Cl26 110.7(3)
C81 C67 Cl26 109.1(3)
C43 C68 C69 117.5(5)
C43 C68 C67 122.3(5)
C69 C68 C67 120.1(5)
C83 C69 C70 115.2(5)
C83 C69 C68 119.9(5)
C70 C69 C68 123.8(5)
C45 C70 C69 114.7(5)
C45 C70 C71 121.2(5)
C69 C70 C71 122.9(5)
C72 C71 C70 118.7(5)
C72 C71 C48 122.0(5)
C70 C71 C48 119.2(5)
C71 C72 C84 117.0(5)
C71 C72 C73 121.7(5)
C84 C72 C73 121.0(5)
C74 C73 C72 126.8(5)
C74 C73 C50 109.9(5)
C72 C73 C50 121.5(5)
C73 C74 C75 128.4(5)
C73 C74 C52 112.5(5)
C75 C74 C52 110.4(4)
C76 C75 C54 119.6(4)
C76 C75 C74 126.9(5)
C54 C75 C74 106.3(5)
C75 C76 C57 117.9(4)
C75 C76 C77 115.7(4)
C57 C76 C77 124.7(4)
C84 C77 C76 109.6(4)
C84 C77 C78 102.8(4)
C76 C77 C78 111.9(4)
C84 C77 Cl27 110.2(3)
C76 C77 Cl27 110.2(4)
C78 C77 Cl27 112.0(3)
C79 C78 C77 110.6(4)
C79 C78 C82 97.9(4)
C77 C78 C82 105.5(4)
C79 C78 Cl28 110.4(3)
C77 C78 Cl28 113.6(4)
C82 C78 Cl28 117.7(4)
C80 C79 C58 122.1(4)
C80 C79 C78 111.0(4)
C58 C79 C78 125.2(5)
C79 C80 C61 120.9(4)
C79 C80 C81 113.9(4)
C61 C80 C81 123.4(4)
C80 C81 C82 98.6(4)
C80 C81 C67 108.4(4)
C82 C81 C67 114.8(4)
C80 C81 Cl29 111.7(4)
C82 C81 Cl29 108.8(4)
C67 C81 Cl29 113.6(3)
C83 C82 C81 112.7(4)
C83 C82 C78 99.2(4)
C81 C82 C78 106.5(4)
C83 C82 Cl30 109.2(3)
C81 C82 Cl30 114.7(3)
C78 C82 Cl30 113.5(4)
C84 C83 C69 121.2(5)
C84 C83 C82 113.1(5)
C69 C83 C82 124.9(5)
C83 C84 C72 122.0(5)
C83 C84 C77 109.0(5)
C72 C84 C77 128.6(5)
C2A C1A C10A 121.6(4)
C2A C1A C6A 121.8(4)
C10A C1A C6A 115.3(4)
C1A C2A C3A 118.6(4)
C1A C2A C13A 121.3(4)
C3A C2A C13A 119.6(5)
C16A C3A C2A 121.3(5)
C16A C3A C4A 116.4(4)
C2A C3A C4A 121.0(5)
C5A C4A C19A 118.5(5)
C5A C4A C3A 118.4(4)
C19A C4A C3A 120.7(5)
C6A C5A C4A 120.4(4)
C6A C5A C22A 119.5(5)
C4A C5A C22A 117.9(4)
C5A C6A C1A 119.2(4)
C5A C6A C7A 119.2(4)
C1A C6A C7A 120.6(4)
C24A C7A C8A 117.6(4)
C24A C7A C6A 118.9(4)
C8A C7A C6A 121.6(4)
C27A C8A C9A 121.7(4)
C27A C8A C7A 122.0(4)
C9A C8A C7A 115.4(4)
C10A C9A C8A 123.0(4)
C10A C9A C30A 112.1(4)
C8A C9A C30A 123.2(5)
C9A C10A C1A 123.9(4)
C9A C10A C11A 111.5(4)
C1A C10A C11A 123.3(5)
C10A C11A C12A 112.7(4)
C10A C11A C31A 97.4(4)
C12A C11A C31A 116.2(4)
C10A C11A Cl31 109.1(4)
C12A C11A Cl31 106.8(3)
C31A C11A Cl31 114.3(3)
C34A C12A C11A 112.3(4)
C34A C12A C13A 97.6(4)
C11A C12A C13A 116.4(4)
C34A C12A Cl32 108.5(4)
C11A C12A Cl32 107.5(3)
C13A C12A Cl32 114.1(3)
C12A C13A C2A 107.7(4)
C12A C13A C14A 101.7(4)
C2A C13A C14A 108.8(4)
C12A C13A Cl33 115.4(3)
C2A C13A Cl33 109.5(4)
C14A C13A Cl33 113.3(4)
C35A C14A C15A 112.6(4)
C35A C14A C13A 97.7(4)
C15A C14A C13A 116.2(5)
C35A C14A Cl34 109.5(4)
C15A C14A Cl34 106.6(4)
C13A C14A Cl34 114.0(3)
C16A C15A C14A 112.0(4)
C16A C15A C38A 99.8(4)
C14A C15A C38A 115.2(5)
C16A C15A Cl35 106.8(4)
C14A C15A Cl35 109.5(4)
C38A C15A Cl35 113.0(4)
C17A C16A C3A 121.0(5)
C17A C16A C15A 109.8(5)
C3A C16A C15A 125.5(5)
C16A C17A C18A 121.7(5)
C16A C17A C39A 114.9(5)
C18A C17A C39A 114.8(5)
C19A C18A C17A 119.8(5)
C19A C18A C41A 127.0(6)
C17A C18A C41A 106.6(5)
C18A C19A C4A 117.2(5)
C18A C19A C20A 115.7(5)
C4A C19A C20A 124.8(5)
C19A C20A C44A 109.8(5)
C19A C20A C21A 111.3(4)
C44A C20A C21A 103.2(5)
C19A C20A Cl36 110.3(4)
C44A C20A Cl36 109.9(4)
C21A C20A Cl36 112.0(4)
C22A C21A C20A 111.0(4)
C22A C21A C46A 98.3(4)
C20A C21A C46A 105.8(4)
C22A C21A Cl37 109.9(4)
C20A C21A Cl37 113.9(4)
C46A C21A Cl37 116.8(4)
C23A C22A C5A 121.0(4)
C23A C22A C21A 111.7(4)
C5A C22A C21A 125.7(5)
C22A C23A C24A 121.2(4)
C22A C23A C47A 113.0(4)
C24A C23A C47A 123.8(5)
C25A C24A C23A 118.8(4)
C25A C24A C7A 119.9(5)
C23A C24A C7A 119.9(5)
C26A C25A C24A 121.8(4)
C26A C25A C49A 112.9(5)
C24A C25A C49A 123.5(5)
C25A C26A C27A 121.2(5)
C25A C26A C51A 110.4(4)
C27A C26A C51A 127.1(5)
C26A C27A C8A 117.4(4)
C26A C27A C28A 119.9(4)
C8A C27A C28A 122.0(4)
C27A C28A C53A 108.4(4)
C27A C28A C29A 110.5(4)
C53A C28A C29A 102.2(4)
C27A C28A Cl38 108.7(4)
C53A C28A Cl38 112.8(4)
C29A C28A Cl38 114.0(3)
C55A C29A C30A 111.3(4)
C55A C29A C28A 99.7(4)
C30A C29A C28A 114.9(4)
C55A C29A Cl39 108.1(4)
C30A C29A Cl39 109.7(3)
C28A C29A Cl39 112.6(4)
C9A C30A C29A 113.5(4)
C9A C30A C31A 96.5(4)
C29A C30A C31A 115.7(4)
C9A C30A Cl40 109.6(4)
C29A C30A Cl40 107.1(3)
C31A C30A Cl40 114.2(3)
C32A C31A C11A 108.0(4)
C32A C31A C30A 109.6(4)
C11A C31A C30A 101.6(4)
C32A C31A Cl41 108.2(4)
C11A C31A Cl41 115.9(3)
C30A C31A Cl41 113.4(3)
C33A C32A C56A 118.8(4)
C33A C32A C31A 121.3(4)
C56A C32A C31A 119.5(4)
C32A C33A C34A 122.2(5)
C32A C33A C59A 121.8(4)
C34A C33A C59A 115.1(4)
C35A C34A C33A 124.0(4)
C35A C34A C12A 111.6(5)
C33A C34A C12A 122.9(4)
C34A C35A C36A 122.6(5)
C34A C35A C14A 111.4(5)
C36A C35A C14A 124.2(5)
C35A C36A C37A 120.6(5)
C35A C36A C60A 115.8(5)
C37A C36A C60A 122.5(5)
C63A C37A C36A 116.8(5)
C63A C37A C38A 119.9(5)
C36A C37A C38A 122.8(5)
C37A C38A C39A 108.9(4)
C37A C38A C15A 110.4(4)
C39A C38A C15A 101.8(5)
C37A C38A Cl42 108.3(4)
C39A C38A Cl42 113.6(4)
C15A C38A Cl42 113.6(4)
C17A C39A C38A 97.9(4)
C17A C39A C40A 102.0(5)
C38A C39A C40A 119.4(5)
C17A C39A Cl43 113.4(5)
C38A C39A Cl43 111.1(4)
C40A C39A Cl43 111.9(4)
C64A C40A C41A 101.2(5)
C64A C40A C39A 116.5(5)
C41A C40A C39A 103.9(5)
C64A C40A Cl44 112.5(4)
C41A C40A Cl44 108.1(4)
C39A C40A Cl44 113.2(4)
C42A C41A C18A 128.2(5)
C42A C41A C40A 112.4(6)
C18A C41A C40A 110.2(5)
C41A C42A C43A 126.2(6)
C41A C42A C65A 110.2(5)
C43A C42A C65A 121.9(6)
C68A C43A C44A 117.3(5)
C68A C43A C42A 120.9(5)
C44A C43A C42A 121.6(5)
C45A C44A C43A 121.9(5)
C45A C44A C20A 108.4(5)
C43A C44A C20A 129.2(5)
C44A C45A C70A 121.3(5)
C44A C45A C46A 113.6(5)
C70A C45A C46A 124.2(5)
C45A C46A C47A 111.4(5)
C45A C46A C21A 98.3(4)
C47A C46A C21A 107.1(4)
C45A C46A Cl45 109.4(3)
C47A C46A Cl45 115.7(4)
C21A C46A Cl45 113.7(4)
C23A C47A C46A 99.4(4)
C23A C47A C48A 109.2(4)
C46A C47A C48A 116.4(4)
C23A C47A Cl46 110.2(4)
C46A C47A Cl46 107.5(4)
C48A C47A Cl46 113.2(4)
C71A C48A C47A 111.4(4)
C71A C48A C49A 111.1(4)
C47A C48A C49A 109.1(4)
C71A C48A Cl47 105.0(3)
C47A C48A Cl47 109.9(4)
C49A C48A Cl47 110.3(4)
C25A C49A C50A 99.2(4)
C25A C49A C48A 110.0(4)
C50A C49A C48A 116.1(5)
C25A C49A Cl48 109.8(4)
C50A C49A Cl48 108.1(4)
C48A C49A Cl48 112.8(4)
C73A C50A C49A 111.7(4)
C73A C50A C51A 99.1(4)
C49A C50A C51A 105.0(4)
C73A C50A Cl49 110.3(4)
C49A C50A Cl49 115.0(4)
C51A C50A Cl49 114.6(4)
C26A C51A C52A 109.4(4)
C26A C51A C50A 98.6(4)
C52A C51A C50A 105.0(4)
C26A C51A Cl50 111.5(4)
C52A C51A Cl50 113.7(4)
C50A C51A Cl50 117.5(4)
C74A C52A C51A 101.2(5)
C74A C52A C53A 104.1(4)
C51A C52A C53A 115.5(4)
C74A C52A Cl51 109.1(4)
C51A C52A Cl51 112.1(4)
C53A C52A Cl51 113.5(4)
C54A C53A C28A 98.0(4)
C54A C53A C52A 101.2(4)
C28A C53A C52A 120.7(5)
C54A C53A Cl52 112.9(4)
C28A C53A Cl52 110.9(4)
C52A C53A Cl52 111.9(4)
C55A C54A C75A 120.8(5)
C55A C54A C53A 115.1(5)
C75A C54A C53A 115.9(5)
C54A C55A C56A 120.8(5)
C54A C55A C29A 109.1(5)
C56A C55A C29A 126.7(5)
C55A C56A C32A 120.7(5)
C55A C56A C57A 116.9(4)
C32A C56A C57A 121.2(5)
C58A C57A C76A 119.0(4)
C58A C57A C56A 118.2(4)
C76A C57A C56A 120.5(5)
C57A C58A C59A 120.5(4)
C57A C58A C79A 118.1(4)
C59A C58A C79A 118.8(5)
C58A C59A C60A 120.0(4)
C58A C59A C33A 118.7(4)
C60A C59A C33A 120.2(5)
C61A C60A C36A 118.0(5)
C61A C60A C59A 118.4(5)
C36A C60A C59A 122.0(4)
C62A C61A C80A 119.7(4)
C62A C61A C60A 118.8(5)
C80A C61A C60A 119.9(5)
C63A C62A C61A 122.5(5)
C63A C62A C66A 112.9(5)
C61A C62A C66A 122.8(5)
C62A C63A C37A 121.3(5)
C62A C63A C64A 110.4(5)
C37A C63A C64A 126.8(5)
C40A C64A C63A 109.4(5)
C40A C64A C65A 105.4(5)
C63A C64A C65A 98.5(4)
C40A C64A Cl53 113.5(4)
C63A C64A Cl53 111.3(4)
C65A C64A Cl53 117.5(4)
C42A C65A C66A 111.0(5)
C42A C65A C64A 98.9(5)
C66A C65A C64A 105.1(4)
C42A C65A Cl54 110.7(4)
C66A C65A Cl54 115.0(4)
C64A C65A Cl54 114.8(4)
C62A C66A C65A 99.5(5)
C62A C66A C67A 109.9(4)
C65A C66A C67A 115.6(5)
C62A C66A Cl55 109.5(4)
C65A C66A Cl55 107.9(4)
C67A C66A Cl55 113.4(4)
C68A C67A C66A 112.1(5)
C68A C67A C81A 111.7(4)
C66A C67A C81A 108.9(4)
C68A C67A Cl56 106.3(3)
C66A C67A Cl56 110.0(3)
C81A C67A Cl56 107.8(4)
C69A C68A C43A 117.9(5)
C69A C68A C67A 120.1(5)
C43A C68A C67A 121.8(5)
C83A C69A C68A 120.8(5)
C83A C69A C70A 114.6(5)
C68A C69A C70A 123.3(5)
C45A C70A C69A 115.0(5)
C45A C70A C71A 121.1(5)
C69A C70A C71A 122.6(5)
C72A C71A C70A 118.6(5)
C72A C71A C48A 122.4(5)
C70A C71A C48A 118.9(5)
C71A C72A C84A 117.1(5)
C71A C72A C73A 121.6(5)
C84A C72A C73A 121.1(5)
C74A C73A C72A 127.0(5)
C74A C73A C50A 110.6(5)
C72A C73A C50A 120.8(5)
C73A C74A C75A 127.7(5)
C73A C74A C52A 112.4(5)
C75A C74A C52A 110.8(5)
C76A C75A C54A 120.3(5)
C76A C75A C74A 127.3(5)
C54A C75A C74A 105.4(5)
C75A C76A C57A 118.0(5)
C75A C76A C77A 115.7(4)
C57A C76A C77A 124.3(5)
C84A C77A C76A 109.3(4)
C84A C77A C78A 102.6(4)
C76A C77A C78A 111.9(4)
C84A C77A Cl57 111.0(3)
C76A C77A Cl57 109.6(4)
C78A C77A Cl57 112.3(4)
C79A C78A C82A 98.8(4)
C79A C78A C77A 110.1(4)
C82A C78A C77A 105.4(4)
C79A C78A Cl58 111.0(4)
C82A C78A Cl58 116.6(4)
C77A C78A Cl58 113.9(4)
C80A C79A C58A 120.9(5)
C80A C79A C78A 111.6(4)
C58A C79A C78A 126.1(5)
C79A C80A C61A 121.7(4)
C79A C80A C81A 112.5(5)
C61A C80A C81A 123.8(5)
C80A C81A C82A 99.8(4)
C80A C81A C67A 108.1(5)
C82A C81A C67A 115.4(4)
C80A C81A Cl59 110.9(4)
C82A C81A Cl59 108.3(4)
C67A C81A Cl59 113.5(4)
C83A C82A C81A 111.3(5)
C83A C82A C78A 98.9(4)
C81A C82A C78A 105.8(4)
C83A C82A Cl60 109.6(3)
C81A C82A Cl60 115.5(4)
C78A C82A Cl60 114.5(4)
C84A C83A C69A 121.7(5)
C84A C83A C82A 113.1(5)
C69A C83A C82A 124.5(5)
C83A C84A C72A 122.0(5)
C83A C84A C77A 109.1(5)
C72A C84A C77A 128.5(5)
V1A V1 O1 155(2)
V1A V1 Cl2A 94(2)
O1 V1 Cl2A 109.3(8)
V1A V1 Cl2D 63(2)
O1 V1 Cl2D 94.0(10)
Cl2A V1 Cl2D 156.5(9)
V1A V1 Cl1A 73.2(17)
O1 V1 Cl1A 107.3(8)
Cl2A V1 Cl1A 103.4(8)
Cl2D V1 Cl1A 65.6(8)
V1A V1 Cl01 78.1(15)
O1 V1 Cl01 111.1(7)
Cl2A V1 Cl01 84.1(6)
Cl2D V1 Cl01 84.9(6)
Cl1A V1 Cl01 19.7(6)
V1A V1 Cl02 56.8(16)
O1 V1 Cl02 112.5(6)
Cl2A V1 Cl02 93.3(7)
Cl2D V1 Cl02 79.8(7)
Cl1A V1 Cl02 128.3(6)
Cl01 V1 Cl02 134.5(4)
V1 V1A V1B 15(3)
V1 V1A Cl2D 101(2)
V1B V1A Cl2D 97(3)
V1 V1A Cl02 108.9(18)
V1B V1A Cl02 95(3)
Cl2D V1A Cl02 91.6(9)
V1 V1A Cl1A 90.5(19)
V1B V1A Cl1A 103(3)
Cl2D V1A Cl1A 71.0(10)
Cl02 V1A Cl1A 156.4(11)
V1 V1A Cl2A 68.9(17)
V1B V1A Cl2A 75(3)
Cl2D V1A Cl2A 168.0(15)
Cl02 V1A Cl2A 97.6(9)
Cl1A V1A Cl2A 102.0(10)
V1 V1A Cl01 86.5(16)
V1B V1A Cl01 101(3)
Cl2D V1A Cl01 91.0(9)
Cl02 V1A Cl01 163.5(11)
Cl1A V1A Cl01 20.1(6)
Cl2A V1A Cl01 82.3(7)
V1 V1A O1 18.4(15)
V1B V1A O1 14(3)
Cl2D V1A O1 84.2(12)
Cl02 V1A O1 102.2(8)
Cl1A V1A O1 92.0(9)
Cl2A V1A O1 86.4(9)
Cl01 V1A O1 94.2(8)
V1A V1B O1 157(4)
V1A V1B Cl2A 81(3)
O1 V1B Cl2A 117.0(19)
V1A V1B Cl2D 60(3)
O1 V1B Cl2D 99.0(18)
Cl2A V1B Cl2D 140.2(17)
V1A V1B Cl02 63(3)
O1 V1B Cl02 127.1(18)
Cl2A V1B Cl02 91.5(15)
Cl2D V1B Cl02 78.7(12)
V1A V1B Cl1A 57(3)
O1 V1B Cl1A 105(2)
Cl2A V1B Cl1A 92.5(12)
Cl2D V1B Cl1A 60.2(11)
Cl02 V1B Cl1A 117.6(14)
V1A V1B Cl01 59(2)
O1 V1B Cl01 108(2)
Cl2A V1B Cl01 75.7(10)
Cl2D V1B Cl01 77.3(11)
Cl02 V1B Cl01 122.1(13)
Cl1A V1B Cl01 17.5(5)
Cl1A Cl01 V1A 67.2(16)
Cl1A Cl01 V1 70.9(14)
V1A Cl01 V1 15.4(5)
Cl1A Cl01 V1B 70.9(15)
V1A Cl01 V1B 19.7(10)
V1 Cl01 V1B 4.5(10)
Cl01 Cl1A V1A 92.7(16)
Cl01 Cl1A V1 89.4(15)
V1A Cl1A V1 16.4(5)
Cl01 Cl1A Cl2D 145.1(19)
V1A Cl1A Cl2D 52.4(8)
V1 Cl1A Cl2D 57.2(7)
Cl01 Cl1A V1B 91.6(16)
V1A Cl1A V1B 20.8(11)
V1 Cl1A V1B 5.2(10)
Cl2D Cl1A V1B 56.1(9)
V1A Cl02 V1B 22.2(9)
V1A Cl02 V1 14.3(5)
V1B Cl02 V1 8.1(8)
V1 Cl2A V1B 9.0(9)
V1 Cl2A V1A 16.7(5)
V1B Cl2A V1A 24.3(10)
V1 Cl2A Cl2B 128.8(8)
V1B Cl2A Cl2B 120.6(11)
V1A Cl2A Cl2B 144.8(10)
Cl2A Cl2B Cl2E 99.1(10)
V1A Cl2D V1 16.1(6)
V1A Cl2D V1B 22.9(11)
V1 Cl2D V1B 8.4(8)
V1A Cl2D Cl1A 56.7(7)
V1 Cl2D Cl1A 57.2(6)
V1B Cl2D Cl1A 63.7(10)
V1B O1 V1 7.2(16)
V1B O1 V1A 8.8(16)
V1 O1 V1A 6.6(5)
O3 V2 O4 114.3(8)
O3 V2 Cl4B 110.9(5)
O4 V2 Cl4B 101.9(6)
O3 V2 Cl03 109.2(5)
O4 V2 Cl03 112.8(6)
Cl4B V2 Cl03 107.28(19)
O3 V2 Cl8A 82.6(7)
O4 V2 Cl8A 32.7(8)
Cl4B V2 Cl8A 107.9(5)
Cl03 V2 Cl8A 135.4(5)
Cl8A O4 V2 111.2(14)
Cl08 Cl8A O4 151(2)
Cl08 Cl8A V2 152.4(18)
O4 Cl8A V2 36.1(8)

loop_
_geom_bond_atom_site_label_1
_geom_bond_atom_site_label_2
_geom_bond_distance
Cl1 C11 1.800(5)
Cl2 C12 1.805(4)
Cl3 C13 1.771(5)
Cl4 C14 1.802(5)
Cl5 C15 1.801(5)
Cl6 C20 1.790(5)
Cl7 C21 1.774(6)
Cl8 C28 1.768(5)
Cl9 C29 1.791(5)
Cl10 C30 1.804(5)
Cl11 C31 1.784(5)
Cl12 C38 1.778(5)
Cl13 C39 1.776(5)
Cl14 C40 1.779(5)
Cl15 C46 1.775(5)
Cl16 C47 1.791(5)
Cl17 C48 1.795(4)
Cl18 C49 1.794(5)
Cl19 C50 1.780(5)
Cl20 C51 1.770(6)
Cl21 C52 1.782(5)
Cl22 C53 1.779(5)
Cl23 C64 1.767(6)
Cl24 C65 1.780(5)
Cl25 C66 1.787(6)
Cl26 C67 1.803(5)
Cl27 C77 1.806(5)
Cl28 C78 1.766(6)
Cl29 C81 1.783(5)
Cl30 C82 1.783(5)
C1 C2 1.395(7)
C1 C10 1.422(6)
C1 C6 1.444(6)
C2 C3 1.427(6)
C2 C13 1.571(6)
C3 C16 1.414(7)
C3 C4 1.448(6)
C4 C5 1.420(7)
C4 C19 1.437(7)
C5 C6 1.419(6)
C5 C22 1.423(6)
C6 C7 1.436(6)
C7 C24 1.419(6)
C7 C8 1.431(6)
C8 C27 1.400(7)
C8 C9 1.432(6)
C9 C10 1.356(7)
C9 C30 1.497(7)
C10 C11 1.492(6)
C11 C12 1.543(7)
C11 C31 1.581(7)
C12 C34 1.501(6)
C12 C13 1.584(7)
C13 C14 1.594(7)
C14 C35 1.506(7)
C14 C15 1.533(7)
C15 C16 1.497(7)
C15 C38 1.615(7)
C16 C17 1.358(7)
C17 C18 1.397(7)
C17 C39 1.495(7)
C18 C19 1.388(7)
C18 C41 1.445(7)
C19 C20 1.534(6)
C20 C44 1.533(7)
C20 C21 1.540(7)
C21 C22 1.511(6)
C21 C46 1.575(7)
C22 C23 1.349(7)
C23 C24 1.408(7)
C23 C47 1.501(6)
C24 C25 1.397(6)
C25 C26 1.378(7)
C25 C49 1.505(6)
C26 C27 1.401(6)
C26 C51 1.512(6)
C27 C28 1.536(7)
C28 C53 1.599(7)
C28 C29 1.619(7)
C29 C55 1.494(7)
C29 C30 1.542(7)
C30 C31 1.584(7)
C31 C32 1.571(7)
C32 C33 1.405(7)
C32 C56 1.418(6)
C33 C34 1.418(6)
C33 C59 1.444(6)
C34 C35 1.350(7)
C35 C36 1.421(7)
C36 C37 1.412(7)
C36 C60 1.439(7)
C37 C63 1.406(7)
C37 C38 1.529(7)
C38 C39 1.606(7)
C39 C40 1.592(7)
C40 C64 1.524(8)
C40 C41 1.537(7)
C41 C42 1.346(8)
C42 C43 1.460(7)
C42 C65 1.514(8)
C43 C68 1.407(7)
C43 C44 1.437(8)
C44 C45 1.363(7)
C45 C70 1.409(7)
C45 C46 1.490(8)
C46 C47 1.551(7)
C47 C48 1.592(7)
C48 C71 1.540(8)
C48 C49 1.589(7)
C49 C50 1.551(7)
C50 C73 1.523(8)
C50 C51 1.589(7)
C51 C52 1.527(8)
C52 C74 1.525(8)
C52 C53 1.603(7)
C53 C54 1.501(7)
C54 C55 1.360(7)
C54 C75 1.399(7)
C55 C56 1.400(7)
C56 C57 1.455(7)
C57 C58 1.416(7)
C57 C76 1.434(6)
C58 C79 1.416(6)
C58 C59 1.423(6)
C59 C60 1.440(7)
C60 C61 1.426(6)
C61 C62 1.385(7)
C61 C80 1.423(6)
C62 C63 1.373(7)
C62 C66 1.507(6)
C63 C64 1.511(7)
C64 C65 1.598(7)
C65 C66 1.552(8)
C66 C67 1.588(7)
C67 C68 1.533(8)
C67 C81 1.603(7)
C68 C69 1.439(7)
C69 C83 1.411(7)
C69 C70 1.429(8)
C70 C71 1.436(7)
C71 C72 1.408(7)
C72 C84 1.439(8)
C72 C73 1.450(7)
C73 C74 1.359(7)
C74 C75 1.444(7)
C75 C76 1.379(7)
C76 C77 1.526(6)
C77 C84 1.513(7)
C77 C78 1.554(7)
C78 C79 1.518(6)
C78 C82 1.565(7)
C79 C80 1.345(7)
C80 C81 1.495(6)
C81 C82 1.554(7)
C82 C83 1.475(8)
C83 C84 1.373(7)
Cl31 C11A 1.805(5)
Cl32 C12A 1.802(5)
Cl33 C13A 1.775(5)
Cl34 C14A 1.805(5)
Cl35 C15A 1.796(6)
Cl36 C20A 1.800(5)
Cl37 C21A 1.769(6)
Cl38 C28A 1.781(6)
Cl39 C29A 1.789(5)
Cl40 C30A 1.802(5)
Cl41 C31A 1.772(5)
Cl42 C38A 1.784(6)
Cl43 C39A 1.783(6)
Cl44 C40A 1.786(6)
Cl45 C46A 1.778(5)
Cl46 C47A 1.800(6)
Cl47 C48A 1.804(5)
Cl48 C49A 1.789(6)
Cl49 C50A 1.774(5)
Cl50 C51A 1.781(6)
Cl51 C52A 1.781(5)
Cl52 C53A 1.781(6)
Cl53 C64A 1.772(6)
Cl54 C65A 1.777(5)
Cl55 C66A 1.792(6)
Cl56 C67A 1.800(5)
Cl57 C77A 1.795(6)
Cl58 C78A 1.759(6)
Cl59 C81A 1.791(6)
Cl60 C82A 1.771(5)
C1A C2A 1.393(7)
C1A C10A 1.425(6)
C1A C6A 1.440(6)
C2A C3A 1.421(7)
C2A C13A 1.582(7)
C3A C16A 1.414(7)
C3A C4A 1.454(7)
C4A C5A 1.420(7)
C4A C19A 1.443(7)
C5A C6A 1.410(6)
C5A C22A 1.420(6)
C6A C7A 1.447(7)
C7A C24A 1.414(6)
C7A C8A 1.441(7)
C8A C27A 1.417(7)
C8A C9A 1.417(6)
C9A C10A 1.368(7)
C9A C30A 1.499(7)
C10A C11A 1.486(7)
C11A C12A 1.528(7)
C11A C31A 1.591(7)
C12A C34A 1.500(7)
C12A C13A 1.579(7)
C13A C14A 1.597(8)
C14A C35A 1.500(7)
C14A C15A 1.544(7)
C15A C16A 1.494(7)
C15A C38A 1.609(8)
C16A C17A 1.346(7)
C17A C18A 1.400(8)
C17A C39A 1.503(8)
C18A C19A 1.386(8)
C18A C41A 1.460(8)
C19A C20A 1.517(7)
C20A C44A 1.518(8)
C20A C21A 1.553(8)
C21A C22A 1.505(6)
C21A C46A 1.567(8)
C22A C23A 1.357(7)
C23A C24A 1.405(7)
C23A C47A 1.498(6)
C24A C25A 1.391(7)
C25A C26A 1.390(7)
C25A C49A 1.507(6)
C26A C27A 1.401(7)
C26A C51A 1.504(7)
C27A C28A 1.532(7)
C28A C53A 1.586(8)
C28A C29A 1.613(8)
C29A C55A 1.488(7)
C29A C30A 1.543(7)
C30A C31A 1.604(7)
C31A C32A 1.568(7)
C32A C33A 1.388(7)
C32A C56A 1.419(7)
C33A C34A 1.427(7)
C33A C59A 1.442(6)
C34A C35A 1.363(7)
C35A C36A 1.413(7)
C36A C37A 1.417(7)
C36A C60A 1.427(7)
C37A C63A 1.408(7)
C37A C38A 1.519(8)
C38A C39A 1.598(8)
C39A C40A 1.610(9)
C40A C64A 1.509(9)
C40A C41A 1.523(8)
C41A C42A 1.357(9)
C42A C43A 1.450(8)
C42A C65A 1.524(8)
C43A C68A 1.423(8)
C43A C44A 1.424(8)
C44A C45A 1.375(8)
C45A C70A 1.399(8)
C45A C46A 1.500(8)
C46A C47A 1.547(8)
C47A C48A 1.573(8)
C48A C71A 1.556(8)
C48A C49A 1.581(8)
C49A C50A 1.551(8)
C50A C73A 1.519(8)
C50A C51A 1.602(7)
C51A C52A 1.525(8)
C52A C74A 1.520(8)
C52A C53A 1.601(7)
C53A C54A 1.494(8)
C54A C55A 1.365(7)
C54A C75A 1.403(7)
C55A C56A 1.414(7)
C56A C57A 1.447(7)
C57A C58A 1.417(7)
C57A C76A 1.437(7)
C58A C59A 1.417(7)
C58A C79A 1.425(6)
C59A C60A 1.440(7)
C60A C61A 1.420(7)
C61A C62A 1.392(8)
C61A C80A 1.405(8)
C62A C63A 1.375(8)
C62A C66A 1.508(6)
C63A C64A 1.514(7)
C64A C65A 1.597(8)
C65A C66A 1.542(9)
C66A C67A 1.588(8)
C67A C68A 1.537(8)
C67A C81A 1.594(8)
C68A C69A 1.420(8)
C69A C83A 1.401(8)
C69A C70A 1.437(8)
C70A C71A 1.439(8)
C71A C72A 1.403(8)
C72A C84A 1.428(8)
C72A C73A 1.461(8)
C73A C74A 1.362(8)
C74A C75A 1.444(8)
C75A C76A 1.372(8)
C76A C77A 1.534(7)
C77A C84A 1.521(8)
C77A C78A 1.565(8)
C78A C79A 1.512(7)
C78A C82A 1.564(7)
C79A C80A 1.353(8)
C80A C81A 1.505(6)
C81A C82A 1.558(8)
C82A C83A 1.497(8)
C83A C84A 1.370(8)
V1 V1A 0.598(18)
V1 O1 1.650(11)
V1 Cl2A 1.939(15)
V1 Cl2D 2.123(19)
V1 Cl1A 2.123(17)
V1 Cl01 2.247(11)
V1 Cl02 2.296(11)
V1A V1B 0.86(4)
V1A Cl2D 1.93(2)
V1A Cl02 2.032(16)
V1A Cl1A 2.03(2)
V1A Cl2A 2.07(2)
V1A Cl01 2.202(16)
V1A O1 2.21(2)
V1B O1 1.39(3)
V1B Cl2A 2.03(3)
V1B Cl2D 2.20(3)
V1B Cl02 2.27(4)
V1B Cl1A 2.38(3)
V1B Cl01 2.51(3)
Cl01 Cl1A 0.76(2)
Cl1A Cl2D 2.30(3)
Cl2A Cl2B 2.43(2)
Cl2B Cl2E 2.47(4)
V2 O3 1.647(12)
V2 O4 1.726(14)
V2 Cl4B 2.120(4)
V2 Cl03 2.209(6)
V2 Cl8A 2.73(2)
O4 Cl8A 1.59(3)
Cl08 Cl8A 1.23(3)
